data_7153714
loop_
_publ_author_name
'Ueta, Shoko'
'Hida, Kazuo'
'Nishiuchi, Masaki'
'Kawamura, Yasuhiko'

_publ_section_title
;
 Regioisomeric allene dimer formation by the reaction of
 tetraarylbutatrienes with tetracyanoethene.
;
_journal_issue 17
_journal_name_full 'Organic &amp; biomolecular chemistry'
_journal_page_first 2784
_journal_page_last 2791
_journal_paper_doi 10.1039/c3ob42574f
_journal_volume 12
_journal_year 2014
_chemical_formula_moiety 'C38 H26 Cl2 N4 O3'
_chemical_formula_sum 'C38 H26 Cl2 N4 O3'
_chemical_formula_weight 657.55
_space_group_IT_number 2
_symmetry_cell_setting triclinic
_symmetry_Int_Tables_number 2
_symmetry_space_group_name_Hall '-P 1'
_symmetry_space_group_name_H-M 'P -1'
_atom_sites_solution_hydrogens geom
_atom_sites_solution_primary direct
_atom_sites_solution_secondary difmap
_cell_angle_alpha 99.561(7)
_cell_angle_beta 91.793(7)
_cell_angle_gamma 103.561(7)
_cell_formula_units_Z 4
_cell_length_a 13.0039(3)
_cell_length_b 14.3980(3)
_cell_length_c 18.6793(4)
_cell_measurement_reflns_used 30303
_cell_measurement_temperature 117
_cell_measurement_theta_max 68.25
_cell_measurement_theta_min 3.21
_cell_volume 3343.59(18)
_computing_cell_refinement 'RAPID AUTO'
_computing_data_collection 'RAPID AUTO (Rigaku, ????)'
_computing_data_reduction 'RAPID AUTO'
_computing_molecular_graphics 'CrystalStructure 4.1'
_computing_publication_material 'CrystalStructure 4.1 (Rigaku, 2013)'
_computing_structure_refinement 'SHELXL97 (Sheldrick, 2008)'
_computing_structure_solution 'SHELXS97 (Sheldrick, 2008)'
_diffrn_ambient_temperature 117
_diffrn_detector_area_resol_mean 10.000
_diffrn_measured_fraction_theta_full 0.980
_diffrn_measured_fraction_theta_max 0.980
_diffrn_measurement_device_type 'Rigaku R-AXIS RAPID'
_diffrn_measurement_method \w
_diffrn_radiation_type 'Cu K\a'
_diffrn_radiation_wavelength 1.54187
_diffrn_reflns_av_R_equivalents 0.0664
_diffrn_reflns_limit_h_max 15
_diffrn_reflns_limit_h_min -15
_diffrn_reflns_limit_k_max 17
_diffrn_reflns_limit_k_min -17
_diffrn_reflns_limit_l_max 22
_diffrn_reflns_limit_l_min -22
_diffrn_reflns_number 39279
_diffrn_reflns_theta_full 68.25
_diffrn_reflns_theta_max 68.25
_diffrn_reflns_theta_min 3.21
_diffrn_standards_number 0
_exptl_absorpt_coefficient_mu 2.096
_exptl_absorpt_correction_T_max 0.811
_exptl_absorpt_correction_T_min 0.585
_exptl_absorpt_correction_type multi-scan
_exptl_absorpt_process_details 'ABSCOR (Rigaku, 1995)'
_exptl_crystal_colour red
_exptl_crystal_density_diffrn 1.306
_exptl_crystal_density_method 'not measured'
_exptl_crystal_description needle
_exptl_crystal_F_000 1360.00
_exptl_crystal_size_max 0.100
_exptl_crystal_size_mid 0.100
_exptl_crystal_size_min 0.100
_refine_diff_density_max 0.61
_refine_diff_density_min -0.55
_refine_ls_extinction_method none
_refine_ls_goodness_of_fit_ref 1.021
_refine_ls_hydrogen_treatment constr
_refine_ls_number_parameters 815
_refine_ls_number_reflns 12006
_refine_ls_number_restraints 799
_refine_ls_R_factor_gt 0.0784
_refine_ls_shift/su_max 0.000
_refine_ls_structure_factor_coef Fsqd
_refine_ls_weighting_details 'w = 1/[\s^2^(Fo^2^)+(0.0638P)^2^+5.1989P] where P=(Fo^2^+2Fc^2^)/3'
_refine_ls_weighting_scheme calc
_refine_ls_wR_factor_ref 0.1922
_reflns_number_gt 6977
_reflns_number_total 12006
_reflns_threshold_expression F^2^>2.0\s(F^2^)
_cod_data_source_file c3ob42574f2.cif
_cod_data_source_block ueta130214
_cod_original_cell_volume 3343.58(19)
_cod_database_code 7153714

loop_
_symmetry_equiv_pos_site_id
_symmetry_equiv_pos_as_xyz
1 +X,+Y,+Z
2 -X,-Y,-Z

loop_
_atom_site_label
_atom_site_type_symbol
_atom_site_fract_x
_atom_site_fract_y
_atom_site_fract_z
_atom_site_U_iso_or_equiv
_atom_site_adp_type
_atom_site_occupancy
_atom_site_symmetry_multiplicity
_atom_site_calc_flag
_atom_site_refinement_flags
Cl1 Cl 0.26681(11) 0.72185(10) 0.89078(6) 0.0503(4) Uani 1 2 d .
Cl2 Cl 0.59781(11) 0.24514(12) 0.57781(8) 0.0630(4) Uani 1 2 d .
Cl3 Cl 0.34543(10) 0.46451(10) 0.39213(6) 0.0448(3) Uani 1 2 d .
Cl4 Cl 0.15856(10) 0.21385(10) -0.16212(7) 0.0494(4) Uani 1 2 d .
O1 O -0.0028(3) 0.2417(2) 0.20246(16) 0.0414(8) Uani 1 2 d .
O2 O -0.2986(3) -0.0367(3) 0.5987(2) 0.0571(10) Uani 1 2 d .
O3 O 0.0938(3) 1.0362(2) 0.21613(19) 0.0500(9) Uani 1 2 d .
O4 O 0.7794(3) 0.9680(3) 0.0440(2) 0.0534(10) Uani 1 2 d .
O5 O 0.5155(3) 0.1301(3) 0.31333(19) 0.083(3) Uiso 0.636(10) 2 d .
O6 O 0.6647(3) 0.1117(3) 0.2924(2) 0.129(4) Uiso 0.636(10) 2 d .
N1 N -0.0240(3) 0.3376(3) 0.7396(2) 0.0361(10) Uani 1 2 d .
N2 N 0.1208(3) 0.1297(3) 0.6322(2) 0.0435(11) Uani 1 2 d .
N3 N 0.3398(4) 0.6321(3) 0.5834(2) 0.0502(12) Uani 1 2 d .
N4 N 0.0721(3) 0.5185(3) 0.42321(19) 0.0335(9) Uani 1 2 d .
N5 N 0.4745(3) 0.5817(3) -0.0487(2) 0.0364(10) Uani 1 2 d .
N6 N 0.5586(3) 0.6786(3) 0.1714(2) 0.0431(11) Uani 1 2 d .
N7 N 0.0519(3) 0.7588(3) 0.0367(2) 0.0445(11) Uani 1 2 d .
N8 N -0.0037(3) 0.4634(3) 0.0905(2) 0.0397(10) Uani 1 2 d .
C1 C 0.2246(3) 0.4760(3) 0.6990(2) 0.0268(9) Uani 1 2 d .
C2 C 0.3175(4) 0.5043(4) 0.7440(2) 0.0315(10) Uani 1 2 d .
C3 C 0.3322(4) 0.5796(4) 0.8020(2) 0.0342(11) Uani 1 2 d .
C4 C 0.2517(4) 0.6272(3) 0.8168(2) 0.0314(10) Uani 1 2 d .
C5 C 0.1584(4) 0.6002(3) 0.7737(2) 0.0323(10) Uani 1 2 d .
C6 C 0.1468(3) 0.5267(3) 0.7147(2) 0.0277(10) Uani 1 2 d .
C7 C 0.3026(3) 0.3518(3) 0.6186(2) 0.0282(10) Uani 1 2 d .
C8 C 0.3402(4) 0.3024(4) 0.6672(2) 0.0353(11) Uani 1 2 d .
C9 C 0.4303(4) 0.2691(4) 0.6542(3) 0.0407(12) Uani 1 2 d .
C10 C 0.4834(4) 0.2855(4) 0.5931(3) 0.0415(12) Uani 1 2 d .
C11 C 0.4475(4) 0.3333(4) 0.5437(3) 0.0415(12) Uani 1 2 d .
C12 C 0.3578(3) 0.3671(4) 0.5566(2) 0.0326(11) Uani 1 2 d .
C13 C 0.2062(3) 0.3925(3) 0.6341(2) 0.0238(9) Uani 1 2 d .
C14 C 0.0999(3) 0.3054(3) 0.6344(2) 0.0274(9) Uani 1 2 d .
C15 C 0.0692(3) 0.3242(3) 0.5581(2) 0.0254(9) Uani 1 2 d .
C16 C 0.1524(3) 0.4115(3) 0.5655(2) 0.0249(9) Uani 1 2 d .
C17 C 0.0305(3) 0.3252(3) 0.6933(2) 0.0277(10) Uani 1 2 d .
C18 C 0.1138(4) 0.2071(4) 0.6338(2) 0.0312(10) Uani 1 2 d .
C19 C 0.1768(3) 0.4908(3) 0.5340(2) 0.0262(9) Uani 1 2 d .
C20 C 0.2672(4) 0.5703(4) 0.5620(2) 0.0336(11) Uani 1 2 d .
C21 C 0.1168(3) 0.5040(3) 0.4725(2) 0.0278(10) Uani 1 2 d .
C22 C -0.0011(3) 0.2632(3) 0.5053(2) 0.0279(10) Uani 1 2 d .
C23 C 0.0032(4) 0.2657(3) 0.4272(2) 0.0287(10) Uani 1 2 d .
C24 C 0.0978(4) 0.2875(3) 0.3947(2) 0.0335(11) Uani 1 2 d .
C25 C 0.1003(4) 0.2810(3) 0.3197(2) 0.0347(11) Uani 1 2 d .
C26 C 0.0064(4) 0.2534(4) 0.2769(2) 0.0344(11) Uani 1 2 d .
C27 C -0.0904(4) 0.2305(4) 0.3083(2) 0.0359(11) Uani 1 2 d .
C28 C -0.0916(4) 0.2362(3) 0.3824(2) 0.0312(10) Uani 1 2 d .
C29 C 0.0883(4) 0.2667(4) 0.1677(3) 0.0442(13) Uani 1 2 d .
C30 C -0.0821(3) 0.1835(3) 0.5266(2) 0.0278(10) Uani 1 2 d .
C31 C -0.1478(3) 0.2021(4) 0.5825(2) 0.0311(10) Uani 1 2 d .
C32 C -0.2187(4) 0.1291(4) 0.6047(2) 0.0344(11) Uani 1 2 d .
C33 C -0.2264(4) 0.0329(4) 0.5718(3) 0.0407(11) Uani 1 2 d .
C34 C -0.1641(4) 0.0126(4) 0.5145(3) 0.0409(12) Uani 1 2 d .
C35 C -0.0935(4) 0.0883(4) 0.4923(2) 0.0347(11) Uani 1 2 d .
C36 C -0.3113(6) -0.1300(5) 0.5658(4) 0.090(2) Uani 1 2 d .
C37 C 0.3002(3) 0.5269(3) 0.1662(2) 0.0242(9) Uani 1 2 d .
C38 C 0.2365(3) 0.5538(3) 0.2199(2) 0.0278(10) Uani 1 2 d .
C39 C 0.2490(4) 0.5346(3) 0.2894(2) 0.0326(11) Uani 1 2 d .
C40 C 0.3262(4) 0.4885(3) 0.3046(2) 0.0305(10) Uani 1 2 d .
C41 C 0.3905(4) 0.4604(3) 0.2525(2) 0.0316(10) Uani 1 2 d .
C42 C 0.3772(3) 0.4803(3) 0.1835(2) 0.0305(10) Uani 1 2 d .
C43 C 0.2549(3) 0.4620(3) 0.0284(2) 0.0248(9) Uani 1 2 d .
C44 C 0.2506(3) 0.3669(3) 0.0365(2) 0.0296(10) Uani 1 2 d .
C45 C 0.2198(4) 0.2909(4) -0.0214(3) 0.0352(11) Uani 1 2 d .
C46 C 0.1937(4) 0.3091(4) -0.0889(3) 0.0326(11) Uani 1 2 d .
C47 C 0.1950(3) 0.4020(4) -0.0990(2) 0.0312(10) Uani 1 2 d .
C48 C 0.2251(3) 0.4774(3) -0.0404(2) 0.0262(10) Uani 1 2 d .
C49 C 0.2900(3) 0.5497(3) 0.0898(2) 0.0254(9) Uani 1 2 d .
C50 C 0.3968(3) 0.6290(3) 0.0746(2) 0.0251(9) Uani 1 2 d .
C51 C 0.3280(3) 0.7034(3) 0.0820(2) 0.0264(9) Uani 1 2 d .
C52 C 0.2326(3) 0.6299(3) 0.0851(2) 0.0262(9) Uani 1 2 d .
C53 C 0.4387(3) 0.6033(3) 0.0039(2) 0.0274(10) Uani 1 2 d .
C54 C 0.4876(4) 0.6557(4) 0.1301(2) 0.0313(10) Uani 1 2 d .
C55 C 0.1267(4) 0.6223(3) 0.0757(2) 0.0287(10) Uani 1 2 d .
C56 C 0.0838(4) 0.6989(4) 0.0553(2) 0.0321(10) Uani 1 2 d .
C57 C 0.0531(4) 0.5335(4) 0.0831(2) 0.0312(10) Uani 1 2 d .
C58 C 0.3584(4) 0.8024(4) 0.0953(2) 0.0303(10) Uani 1 2 d .
C59 C 0.2884(4) 0.8613(3) 0.1289(2) 0.0304(10) Uani 1 2 d .
C60 C 0.2814(4) 0.9455(4) 0.1031(3) 0.0446(13) Uani 1 2 d .
C61 C 0.2150(4) 1.0002(4) 0.1321(3) 0.0508(14) Uani 1 2 d .
C62 C 0.1555(4) 0.9744(4) 0.1896(3) 0.0407(11) Uani 1 2 d .
C63 C 0.1629(4) 0.8927(3) 0.2165(2) 0.0330(11) Uani 1 2 d .
C64 C 0.2280(4) 0.8364(3) 0.1857(2) 0.0322(10) Uani 1 2 d .
C65 C 0.0321(4) 1.0108(4) 0.2746(3) 0.0511(14) Uani 1 2 d .
C66 C 0.4671(4) 0.8520(3) 0.0819(3) 0.0328(10) Uani 1 2 d .
C67 C 0.5095(4) 0.8266(4) 0.0164(3) 0.0344(11) Uani 1 2 d .
C68 C 0.6133(4) 0.8677(4) 0.0057(3) 0.0374(11) Uani 1 2 d .
C69 C 0.6774(4) 0.9353(4) 0.0601(3) 0.0423(12) Uani 1 2 d .
C70 C 0.6355(4) 0.9651(4) 0.1247(3) 0.0503(14) Uani 1 2 d .
C71 C 0.5315(4) 0.9235(4) 0.1351(3) 0.0467(13) Uani 1 2 d .
C72 C 0.8491(4) 1.0387(3) 0.0978(2) 0.0723(18) Uani 1 2 d .
C73 C 0.4178(3) 0.2063(3) 0.24222(19) 0.128(5) Uiso 0.636(10) 2 d .
C74 C 0.5087(3) 0.1844(3) 0.25653(19) 0.100(4) Uiso 0.636(10) 2 d .
C75 C 0.5922(3) 0.1030(3) 0.32820(19) 0.104(4) Uiso 0.636(10) 2 d .
C76 C 0.5918(3) 0.0445(3) 0.38840(19) 0.126(5) Uiso 0.636(10) 2 d .
H2 H 0.37199 0.47093 0.73459 0.0378 Uiso 1 2 calc R
H3 H 0.39678 0.59906 0.83177 0.0410 Uiso 1 2 calc R
H5 H 0.10284 0.63182 0.78452 0.0388 Uiso 1 2 calc R
H6 H 0.08367 0.50995 0.68349 0.0332 Uiso 1 2 calc R
H8 H 0.30384 0.29143 0.70949 0.0423 Uiso 1 2 calc R
H9 H 0.45571 0.23486 0.6874 0.0489 Uiso 1 2 calc R
H11 H 0.48388 0.343 0.50124 0.0498 Uiso 1 2 calc R
H12 H 0.33294 0.40117 0.52305 0.0391 Uiso 1 2 calc R
H24 H 0.1626 0.30738 0.42422 0.0402 Uiso 1 2 calc R
H25 H 0.16616 0.2954 0.2982 0.0416 Uiso 1 2 calc R
H27 H -0.15502 0.21119 0.27856 0.0431 Uiso 1 2 calc R
H28 H -0.15742 0.21981 0.40365 0.0374 Uiso 1 2 calc R
H29A H 0.1349 0.22436 0.17585 0.0531 Uiso 1 2 calc R
H29B H 0.12476 0.3344 0.18692 0.0531 Uiso 1 2 calc R
H29C H 0.07036 0.25923 0.11533 0.0531 Uiso 1 2 calc R
H31 H -0.14265 0.26729 0.60532 0.0373 Uiso 1 2 calc R
H32 H -0.26286 0.14326 0.64253 0.0413 Uiso 1 2 calc R
H34 H -0.17023 -0.05251 0.49114 0.0490 Uiso 1 2 calc R
H35 H -0.05205 0.07481 0.45264 0.0416 Uiso 1 2 calc R
H36A H -0.24385 -0.14862 0.56976 0.1085 Uiso 1 2 calc R
H36B H -0.33436 -0.13691 0.51432 0.1085 Uiso 1 2 calc R
H36C H -0.36505 -0.17215 0.58942 0.1085 Uiso 1 2 calc R
H38 H 0.18353 0.58584 0.20885 0.0334 Uiso 1 2 calc R
H39 H 0.20485 0.55291 0.326 0.0392 Uiso 1 2 calc R
H41 H 0.44302 0.42791 0.26367 0.0379 Uiso 1 2 calc R
H42 H 0.42168 0.46178 0.14721 0.0366 Uiso 1 2 calc R
H44 H 0.26914 0.35407 0.08284 0.0355 Uiso 1 2 calc R
H45 H 0.21671 0.2263 -0.0148 0.0422 Uiso 1 2 calc R
H47 H 0.17553 0.41399 -0.14547 0.0374 Uiso 1 2 calc R
H48 H 0.22569 0.54154 -0.04708 0.0314 Uiso 1 2 calc R
H60 H 0.32327 0.96489 0.06493 0.0535 Uiso 1 2 calc R
H61 H 0.2093 1.05611 0.1129 0.0610 Uiso 1 2 calc R
H63 H 0.12334 0.87516 0.2562 0.0396 Uiso 1 2 calc R
H64 H 0.23148 0.77928 0.20376 0.0386 Uiso 1 2 calc R
H65A H 0.0791 1.00798 0.31589 0.0613 Uiso 1 2 calc R
H65B H -0.01719 0.94711 0.2589 0.0613 Uiso 1 2 calc R
H65C H -0.00802 1.05959 0.28946 0.0613 Uiso 1 2 calc R
H67 H 0.46649 0.78037 -0.02159 0.0412 Uiso 1 2 calc R
H68 H 0.64122 0.84943 -0.03941 0.0449 Uiso 1 2 calc R
H70 H 0.67795 1.01374 0.16147 0.0603 Uiso 1 2 calc R
H71 H 0.50292 0.94393 0.17958 0.0560 Uiso 1 2 calc R
H72A H 0.86075 1.00932 0.14018 0.0867 Uiso 1 2 calc R
H72B H 0.81735 1.09356 0.11278 0.0867 Uiso 1 2 calc R
H72C H 0.9171 1.06158 0.07752 0.0867 Uiso 1 2 calc R
O5A O 0.5381(3) 0.1083(3) 0.32608(19) 0.3891 Uiso 0.364(10) 2 d .
O6A O 0.6647(3) 0.0449(3) 0.3203(2) 0.3864 Uiso 0.364(10) 2 d .
C73A C 0.4928(3) 0.1977(3) 0.23944(19) 0.3527 Uiso 0.364(10) 2 d .
C74A C 0.5616(3) 0.1536(3) 0.26390(19) 0.3651 Uiso 0.364(10) 2 d .
C75A C 0.5925(3) 0.0629(3) 0.35029(19) 0.3852 Uiso 0.364(10) 2 d .
C76A C 0.5606(3) 0.0161(3) 0.41558(19) 0.3702 Uiso 0.364(10) 2 d .
H73A H 0.42506 0.24336 0.2024 0.1923 Uiso 0.636(10) 2 calc R
H73B H 0.39903 0.24526 0.28573 0.1923 Uiso 0.636(10) 2 calc R
H73C H 0.36198 0.14633 0.22795 0.1923 Uiso 0.636(10) 2 calc R
H76A H 0.52693 0.04305 0.41398 0.1893 Uiso 0.636(10) 2 calc R
H76B H 0.65378 0.07452 0.42276 0.1893 Uiso 0.636(10) 2 calc R
H76C H 0.59439 -0.02191 0.36749 0.1893 Uiso 0.636(10) 2 calc R
H73D H 0.51935 0.22512 0.197 0.5291 Uiso 0.364(10) 2 calc R
H73E H 0.48368 0.24994 0.27776 0.5291 Uiso 0.364(10) 2 calc R
H73F H 0.42445 0.15077 0.22543 0.5291 Uiso 0.364(10) 2 calc R
H76D H 0.49931 0.03735 0.43536 0.5552 Uiso 0.364(10) 2 calc R
H76E H 0.61996 0.03539 0.45291 0.5552 Uiso 0.364(10) 2 calc R
H76F H 0.54191 -0.05466 0.40078 0.5552 Uiso 0.364(10) 2 calc R
H74A H 0.56406 0.24606 0.26857 0.1197 Uiso 0.636(10) 2 calc R
H74B H 0.52712 0.14754 0.21117 0.1197 Uiso 0.636(10) 2 calc R
H74C H 0.63051 0.20193 0.27553 0.4381 Uiso 0.364(10) 2 calc R
H74D H 0.57152 0.10324 0.2235 0.4381 Uiso 0.364(10) 2 calc R

loop_
_atom_site_aniso_label
_atom_site_aniso_U_11
_atom_site_aniso_U_22
_atom_site_aniso_U_33
_atom_site_aniso_U_12
_atom_site_aniso_U_13
_atom_site_aniso_U_23
Cl1 0.0657(9) 0.0472(9) 0.0345(7) 0.0160(7) -0.0083(6) -0.0032(6)
Cl2 0.0522(9) 0.0922(13) 0.0586(9) 0.0456(9) 0.0104(7) 0.0114(8)
Cl3 0.0409(7) 0.0704(10) 0.0250(6) 0.0097(7) 0.0036(5) 0.0197(6)
Cl4 0.0519(8) 0.0479(9) 0.0411(7) 0.0116(7) -0.0039(6) -0.0103(6)
O1 0.055(2) 0.044(2) 0.0252(16) 0.0140(18) -0.0032(15) 0.0055(15)
O2 0.059(2) 0.050(2) 0.056(2) -0.006(2) 0.0129(19) 0.017(2)
O3 0.061(2) 0.038(2) 0.065(2) 0.0269(18) 0.0301(18) 0.0228(18)
O4 0.0325(19) 0.053(2) 0.073(2) 0.0010(17) 0.0051(17) 0.020(2)
N1 0.038(2) 0.041(3) 0.031(2) 0.009(2) 0.0089(18) 0.0076(19)
N2 0.055(3) 0.046(3) 0.034(2) 0.021(2) 0.002(2) 0.007(2)
N3 0.052(3) 0.053(3) 0.038(2) -0.005(2) 0.001(2) 0.011(2)
N4 0.034(2) 0.048(3) 0.026(2) 0.018(2) 0.0067(17) 0.0123(19)
N5 0.027(2) 0.050(3) 0.033(2) 0.0112(19) 0.0055(17) 0.008(2)
N6 0.040(2) 0.059(3) 0.028(2) 0.007(2) 0.0002(18) 0.008(2)
N7 0.040(2) 0.042(3) 0.052(3) 0.014(2) -0.003(2) 0.006(2)
N8 0.035(2) 0.050(3) 0.034(2) 0.008(2) 0.0034(18) 0.011(2)
C1 0.027(2) 0.035(3) 0.0186(19) 0.0051(19) 0.0034(17) 0.0093(18)
C2 0.029(2) 0.042(3) 0.025(2) 0.010(2) 0.0060(18) 0.010(2)
C3 0.032(2) 0.042(3) 0.027(2) 0.005(2) -0.0055(19) 0.008(2)
C4 0.044(3) 0.028(3) 0.021(2) 0.007(2) 0.0026(19) 0.0053(19)
C5 0.037(3) 0.040(3) 0.025(2) 0.017(2) 0.0038(19) 0.010(2)
C6 0.028(2) 0.038(3) 0.019(2) 0.008(2) 0.0033(17) 0.0093(19)
C7 0.028(2) 0.036(3) 0.021(2) 0.009(2) -0.0009(17) 0.0017(18)
C8 0.039(3) 0.048(3) 0.022(2) 0.017(2) 0.0040(19) 0.006(2)
C9 0.041(3) 0.059(3) 0.029(2) 0.026(2) -0.002(2) 0.007(2)
C10 0.035(3) 0.066(3) 0.028(2) 0.026(2) -0.000(2) 0.002(2)
C11 0.036(3) 0.064(3) 0.028(2) 0.020(2) 0.007(2) 0.007(2)
C12 0.031(2) 0.047(3) 0.022(2) 0.013(2) 0.0047(18) 0.005(2)
C13 0.024(2) 0.029(2) 0.0199(19) 0.0084(17) 0.0044(16) 0.0080(17)
C14 0.031(2) 0.031(2) 0.024(2) 0.0114(19) 0.0056(17) 0.0096(18)
C15 0.023(2) 0.036(2) 0.0209(19) 0.0111(18) 0.0039(16) 0.0099(18)
C16 0.022(2) 0.036(2) 0.0204(19) 0.0122(18) 0.0063(16) 0.0061(18)
C17 0.026(2) 0.033(3) 0.025(2) 0.004(2) -0.0012(18) 0.011(2)
C18 0.039(3) 0.038(3) 0.019(2) 0.013(2) 0.0043(19) 0.009(2)
C19 0.025(2) 0.039(3) 0.019(2) 0.0131(19) 0.0058(17) 0.0105(18)
C20 0.036(3) 0.043(3) 0.024(2) 0.008(2) 0.0055(19) 0.012(2)
C21 0.028(2) 0.034(3) 0.023(2) 0.009(2) 0.0081(18) 0.0057(19)
C22 0.025(2) 0.034(2) 0.027(2) 0.0125(19) 0.0030(17) 0.0042(19)
C23 0.030(2) 0.031(3) 0.026(2) 0.009(2) 0.0010(17) 0.0069(19)
C24 0.031(2) 0.041(3) 0.027(2) 0.006(2) 0.0008(19) 0.007(2)
C25 0.037(3) 0.038(3) 0.028(2) 0.009(2) 0.0067(19) 0.004(2)
C26 0.047(3) 0.035(3) 0.022(2) 0.011(2) -0.0001(19) 0.008(2)
C27 0.040(3) 0.040(3) 0.029(2) 0.010(2) -0.005(2) 0.009(2)
C28 0.034(2) 0.037(3) 0.025(2) 0.011(2) 0.0032(18) 0.007(2)
C29 0.056(3) 0.046(3) 0.030(3) 0.013(3) -0.001(2) 0.005(2)
C30 0.022(2) 0.035(2) 0.026(2) 0.0060(19) 0.0018(17) 0.0066(19)
C31 0.026(2) 0.038(3) 0.027(2) 0.004(2) -0.0027(18) 0.004(2)
C32 0.030(2) 0.047(3) 0.027(2) 0.007(2) 0.0038(19) 0.011(2)
C33 0.036(3) 0.047(3) 0.037(2) 0.001(2) 0.001(2) 0.014(2)
C34 0.041(3) 0.039(3) 0.039(3) 0.005(2) 0.005(2) 0.005(2)
C35 0.032(3) 0.041(3) 0.030(2) 0.007(2) 0.002(2) 0.005(2)
C36 0.099(5) 0.068(4) 0.090(5) -0.014(4) 0.021(4) 0.020(4)
C37 0.023(2) 0.026(2) 0.0216(19) 0.0037(18) 0.0047(17) 0.0028(17)
C38 0.030(2) 0.035(3) 0.019(2) 0.009(2) 0.0040(18) 0.0056(19)
C39 0.035(3) 0.040(3) 0.024(2) 0.010(2) 0.0110(19) 0.007(2)
C40 0.032(2) 0.037(3) 0.021(2) 0.002(2) 0.0045(18) 0.0100(19)
C41 0.028(2) 0.043(3) 0.029(2) 0.012(2) 0.0048(19) 0.015(2)
C42 0.030(2) 0.040(3) 0.023(2) 0.011(2) 0.0067(18) 0.006(2)
C43 0.022(2) 0.029(2) 0.023(2) 0.0061(19) 0.0050(17) 0.0034(18)
C44 0.027(2) 0.034(3) 0.029(2) 0.010(2) -0.0006(19) 0.006(2)
C45 0.032(3) 0.032(3) 0.041(2) 0.010(2) 0.001(2) 0.003(2)
C46 0.027(2) 0.034(3) 0.034(2) 0.009(2) 0.0054(19) -0.003(2)
C47 0.023(2) 0.045(3) 0.024(2) 0.006(2) 0.0021(18) 0.004(2)
C48 0.028(2) 0.028(2) 0.024(2) 0.006(2) 0.0062(18) 0.0065(18)
C49 0.021(2) 0.034(2) 0.0229(19) 0.0086(18) 0.0045(16) 0.0067(18)
C50 0.024(2) 0.033(2) 0.0181(19) 0.0062(18) 0.0059(16) 0.0040(18)
C51 0.024(2) 0.033(2) 0.023(2) 0.0084(19) 0.0049(17) 0.0061(19)
C52 0.027(2) 0.034(2) 0.0194(19) 0.0104(19) 0.0072(17) 0.0045(18)
C53 0.024(2) 0.033(3) 0.026(2) 0.008(2) 0.0012(18) 0.007(2)
C54 0.033(2) 0.039(3) 0.022(2) 0.009(2) 0.0053(18) 0.004(2)
C55 0.028(2) 0.036(3) 0.023(2) 0.0114(19) 0.0044(18) 0.0026(19)
C56 0.027(2) 0.037(3) 0.033(2) 0.009(2) 0.0042(19) 0.005(2)
C57 0.026(2) 0.041(3) 0.026(2) 0.009(2) 0.0011(19) 0.004(2)
C58 0.029(2) 0.033(2) 0.030(2) 0.0068(19) 0.0033(18) 0.009(2)
C59 0.032(2) 0.029(2) 0.032(2) 0.009(2) 0.0053(18) 0.007(2)
C60 0.050(3) 0.036(3) 0.055(3) 0.013(2) 0.026(2) 0.021(2)
C61 0.061(3) 0.035(3) 0.069(3) 0.020(3) 0.028(3) 0.027(3)
C62 0.043(3) 0.034(3) 0.052(3) 0.016(2) 0.017(2) 0.015(2)
C63 0.040(3) 0.034(3) 0.027(2) 0.012(2) 0.009(2) 0.007(2)
C64 0.039(3) 0.029(3) 0.030(2) 0.012(2) 0.0024(19) 0.006(2)
C65 0.057(3) 0.043(3) 0.061(3) 0.022(3) 0.024(3) 0.010(3)
C66 0.031(2) 0.031(3) 0.038(2) 0.007(2) 0.0053(19) 0.011(2)
C67 0.032(2) 0.035(3) 0.037(2) 0.004(2) 0.008(2) 0.016(2)
C68 0.037(3) 0.036(3) 0.042(3) 0.007(2) 0.008(2) 0.015(2)
C69 0.035(3) 0.039(3) 0.054(3) 0.005(2) 0.006(2) 0.017(2)
C70 0.040(3) 0.039(3) 0.063(3) -0.002(2) 0.001(2) -0.001(3)
C71 0.046(3) 0.039(3) 0.051(3) 0.005(2) 0.011(2) 0.001(2)
C72 0.041(3) 0.062(4) 0.103(5) -0.006(3) 0.001(3) 0.008(4)

loop_
_atom_type_symbol
_atom_type_description
_atom_type_scat_dispersion_real
_atom_type_scat_dispersion_imag
_atom_type_scat_source
C C 0.0181 0.0091
;
International Tables for Crystallography
(1992, Vol. C, Tables 4.2.6.8 and 6.1.1.4)
;
H H 0.0000 0.0000
;
International Tables for Crystallography
(1992, Vol. C, Table 6.1.1.4)
;
O O 0.0492 0.0322
;
International Tables for Crystallography
(1992, Vol. C, Tables 4.2.6.8 and 6.1.1.4)
;
N N 0.0311 0.0180
;
International Tables for Crystallography
(1992, Vol. C, Tables 4.2.6.8 and 6.1.1.4)
;
Cl Cl 0.3639 0.7018
;
International Tables for Crystallography
(1992, Vol. C, Tables 4.2.6.8 and 6.1.1.4)
;

loop_
_geom_angle_atom_site_label_1
_geom_angle_atom_site_label_2
_geom_angle_atom_site_label_3
_geom_angle
_geom_angle_publ_flag
C26 O1 C29 117.7(4) yes
C33 O2 C36 117.3(5) yes
C62 O3 C65 116.2(4) yes
C69 O4 C72 117.7(4) yes
C74 O5 C75 123.8(4) yes
C2 C1 C6 117.7(4) yes
C2 C1 C13 122.2(4) yes
C6 C1 C13 120.1(4) yes
C1 C2 C3 121.1(5) yes
C2 C3 C4 119.5(4) yes
Cl1 C4 C3 120.7(3) yes
Cl1 C4 C5 118.6(4) yes
C3 C4 C5 120.7(4) yes
C4 C5 C6 118.8(5) yes
C1 C6 C5 122.1(4) yes
C8 C7 C12 118.8(5) yes
C8 C7 C13 120.4(4) yes
C12 C7 C13 120.8(4) yes
C7 C8 C9 120.1(4) yes
C8 C9 C10 120.0(5) yes
Cl2 C10 C9 119.8(4) yes
Cl2 C10 C11 119.0(4) yes
C9 C10 C11 121.2(5) yes
C10 C11 C12 119.0(4) yes
C7 C12 C11 120.9(5) yes
C1 C13 C7 114.1(3) yes
C1 C13 C14 115.3(3) yes
C1 C13 C16 114.5(4) yes
C7 C13 C14 111.1(4) yes
C7 C13 C16 112.9(3) yes
C14 C13 C16 85.9(3) yes
C13 C14 C15 85.9(3) yes
C13 C14 C17 114.4(3) yes
C13 C14 C18 117.8(4) yes
C15 C14 C17 117.4(4) yes
C15 C14 C18 113.6(3) yes
C17 C14 C18 107.0(4) yes
C14 C15 C16 92.6(3) yes
C14 C15 C22 127.7(4) yes
C16 C15 C22 138.7(4) yes
C13 C16 C15 93.8(4) yes
C13 C16 C19 128.3(3) yes
C15 C16 C19 137.6(4) yes
N1 C17 C14 177.8(5) yes
N2 C18 C14 177.4(5) yes
C16 C19 C20 120.8(4) yes
C16 C19 C21 123.8(4) yes
C20 C19 C21 115.4(4) yes
N3 C20 C19 178.7(6) yes
N4 C21 C19 176.9(4) yes
C15 C22 C23 124.3(4) yes
C15 C22 C30 118.5(4) yes
C23 C22 C30 117.0(3) yes
C22 C23 C24 122.5(4) yes
C22 C23 C28 119.0(4) yes
C24 C23 C28 118.3(4) yes
C23 C24 C25 121.6(4) yes
C24 C25 C26 119.2(4) yes
O1 C26 C25 125.4(4) yes
O1 C26 C27 114.0(4) yes
C25 C26 C27 120.5(4) yes
C26 C27 C28 119.7(4) yes
C23 C28 C27 120.8(4) yes
C22 C30 C31 121.1(4) yes
C22 C30 C35 120.6(4) yes
C31 C30 C35 118.3(4) yes
C30 C31 C32 121.5(4) yes
C31 C32 C33 119.7(4) yes
O2 C33 C32 115.9(4) yes
O2 C33 C34 124.1(5) yes
C32 C33 C34 120.0(5) yes
C33 C34 C35 119.2(5) yes
C30 C35 C34 121.3(4) yes
C38 C37 C42 118.6(4) yes
C38 C37 C49 121.9(4) yes
C42 C37 C49 119.5(4) yes
C37 C38 C39 120.9(5) yes
C38 C39 C40 118.9(4) yes
Cl3 C40 C39 120.2(3) yes
Cl3 C40 C41 118.1(4) yes
C39 C40 C41 121.7(4) yes
C40 C41 C42 118.7(5) yes
C37 C42 C41 121.3(4) yes
C44 C43 C48 117.4(4) yes
C44 C43 C49 124.0(4) yes
C48 C43 C49 118.5(4) yes
C43 C44 C45 121.3(4) yes
C44 C45 C46 119.7(5) yes
Cl4 C46 C45 119.6(4) yes
Cl4 C46 C47 119.5(4) yes
C45 C46 C47 120.9(4) yes
C46 C47 C48 118.8(4) yes
C43 C48 C47 121.8(5) yes
C37 C49 C43 115.9(4) yes
C37 C49 C50 110.3(3) yes
C37 C49 C52 113.9(4) yes
C43 C49 C50 113.8(3) yes
C43 C49 C52 113.8(3) yes
C50 C49 C52 85.5(3) yes
C49 C50 C51 86.4(3) yes
C49 C50 C53 114.0(3) yes
C49 C50 C54 117.7(4) yes
C51 C50 C53 118.4(4) yes
C51 C50 C54 112.8(3) yes
C53 C50 C54 107.0(4) yes
C50 C51 C52 92.4(4) yes
C50 C51 C58 129.4(4) yes
C52 C51 C58 136.9(5) yes
C49 C52 C51 94.7(4) yes
C49 C52 C55 128.6(4) yes
C51 C52 C55 136.0(5) yes
N5 C53 C50 176.6(5) yes
N6 C54 C50 177.7(5) yes
C52 C55 C56 122.7(4) yes
C52 C55 C57 119.5(5) yes
C56 C55 C57 117.7(4) yes
N7 C56 C55 177.4(5) yes
N8 C57 C55 178.3(5) yes
C51 C58 C59 121.4(4) yes
C51 C58 C66 119.8(4) yes
C59 C58 C66 118.6(4) yes
C58 C59 C60 119.6(4) yes
C58 C59 C64 122.4(5) yes
C60 C59 C64 118.0(5) yes
C59 C60 C61 120.8(5) yes
C60 C61 C62 120.2(5) yes
O3 C62 C61 115.4(5) yes
O3 C62 C63 124.9(5) yes
C61 C62 C63 119.7(5) yes
C62 C63 C64 119.7(4) yes
C59 C64 C63 121.5(5) yes
C58 C66 C67 120.6(4) yes
C58 C66 C71 121.5(4) yes
C67 C66 C71 117.9(4) yes
C66 C67 C68 120.7(4) yes
C67 C68 C69 120.7(5) yes
O4 C69 C68 115.1(5) yes
O4 C69 C70 125.2(4) yes
C68 C69 C70 119.7(5) yes
C69 C70 C71 119.4(4) yes
C66 C71 C70 121.6(5) yes
O5 C74 C73 118.6(4) yes
O5 C75 O6 121.4(4) yes
O5 C75 C76 120.2(4) yes
O6 C75 C76 118.0(4) yes
C74A O5A C75A 123.759 yes
O5A C74A C73A 118.617 yes
O5A C75A O6A 121.365 yes
O5A C75A C76A 120.191 yes
O6A C75A C76A 117.973 yes
C1 C2 H2 119.429 no
C3 C2 H2 119.436 no
C2 C3 H3 120.252 no
C4 C3 H3 120.251 no
C4 C5 H5 120.620 no
C6 C5 H5 120.606 no
C1 C6 H6 118.928 no
C5 C6 H6 118.926 no
C7 C8 H8 119.973 no
C9 C8 H8 119.959 no
C8 C9 H9 119.995 no
C10 C9 H9 119.992 no
C10 C11 H11 120.497 no
C12 C11 H11 120.517 no
C7 C12 H12 119.540 no
C11 C12 H12 119.536 no
C23 C24 H24 119.211 no
C25 C24 H24 119.219 no
C24 C25 H25 120.390 no
C26 C25 H25 120.385 no
C26 C27 H27 120.163 no
C28 C27 H27 120.180 no
C23 C28 H28 119.595 no
C27 C28 H28 119.593 no
O1 C29 H29A 109.471 no
O1 C29 H29B 109.472 no
O1 C29 H29C 109.466 no
H29A C29 H29B 109.483 no
H29A C29 H29C 109.471 no
H29B C29 H29C 109.463 no
C30 C31 H31 119.264 no
C32 C31 H31 119.275 no
C31 C32 H32 120.160 no
C33 C32 H32 120.159 no
C33 C34 H34 120.408 no
C35 C34 H34 120.429 no
C30 C35 H35 119.369 no
C34 C35 H35 119.370 no
O2 C36 H36A 109.478 no
O2 C36 H36B 109.464 no
O2 C36 H36C 109.473 no
H36A C36 H36B 109.470 no
H36A C36 H36C 109.471 no
H36B C36 H36C 109.470 no
C37 C38 H38 119.562 no
C39 C38 H38 119.559 no
C38 C39 H39 120.555 no
C40 C39 H39 120.534 no
C40 C41 H41 120.674 no
C42 C41 H41 120.669 no
C37 C42 H42 119.370 no
C41 C42 H42 119.372 no
C43 C44 H44 119.356 no
C45 C44 H44 119.364 no
C44 C45 H45 120.151 no
C46 C45 H45 120.166 no
C46 C47 H47 120.593 no
C48 C47 H47 120.607 no
C43 C48 H48 119.081 no
C47 C48 H48 119.086 no
C59 C60 H60 119.585 no
C61 C60 H60 119.576 no
C60 C61 H61 119.891 no
C62 C61 H61 119.892 no
C62 C63 H63 120.172 no
C64 C63 H63 120.167 no
C59 C64 H64 119.244 no
C63 C64 H64 119.245 no
O3 C65 H65A 109.477 no
O3 C65 H65B 109.474 no
O3 C65 H65C 109.473 no
H65A C65 H65B 109.466 no
H65A C65 H65C 109.469 no
H65B C65 H65C 109.468 no
C66 C67 H67 119.658 no
C68 C67 H67 119.648 no
C67 C68 H68 119.680 no
C69 C68 H68 119.667 no
C69 C70 H70 120.313 no
C71 C70 H70 120.327 no
C66 C71 H71 119.210 no
C70 C71 H71 119.214 no
O4 C72 H72A 109.468 no
O4 C72 H72B 109.467 no
O4 C72 H72C 109.477 no
H72A C72 H72B 109.463 no
H72A C72 H72C 109.473 no
H72B C72 H72C 109.480 no
C74 C73 H73A 109.478 no
C74 C73 H73B 109.466 no
C74 C73 H73C 109.476 no
H73A C73 H73B 109.478 no
H73A C73 H73C 109.475 no
H73B C73 H73C 109.455 no
O5 C74 H74A 107.664 no
O5 C74 H74B 107.664 no
C73 C74 H74A 107.657 no
C73 C74 H74B 107.652 no
H74A C74 H74B 107.054 no
C75 C76 H76A 109.481 no
C75 C76 H76B 109.473 no
C75 C76 H76C 109.469 no
H76A C76 H76B 109.467 no
H76A C76 H76C 109.474 no
H76B C76 H76C 109.463 no
C74A C73A H73D 109.467 no
C74A C73A H73E 109.477 no
C74A C73A H73F 109.473 no
H73D C73A H73E 109.468 no
H73D C73A H73F 109.472 no
H73E C73A H73F 109.470 no
O5A C74A H74C 107.657 no
O5A C74A H74D 107.658 no
C73A C74A H74C 107.661 no
C73A C74A H74D 107.660 no
H74C C74A H74D 107.071 no
C75A C76A H76D 109.466 no
C75A C76A H76E 109.471 no
C75A C76A H76F 109.465 no
H76D C76A H76E 109.477 no
H76D C76A H76F 109.481 no
H76E C76A H76F 109.466 no

loop_
_geom_bond_atom_site_label_1
_geom_bond_atom_site_label_2
_geom_bond_distance
_geom_bond_publ_flag
Cl1 C4 1.743(4) yes
Cl2 C10 1.735(6) yes
Cl3 C40 1.749(5) yes
Cl4 C46 1.733(4) yes
O1 C26 1.371(5) yes
O1 C29 1.372(6) yes
O2 C33 1.377(6) yes
O2 C36 1.351(8) yes
O3 C62 1.377(7) yes
O3 C65 1.422(7) yes
O4 C69 1.361(6) yes
O4 C72 1.427(5) yes
O5 C74 1.431(6) yes
O5 C75 1.195(6) yes
O6 C75 1.167(6) yes
N1 C17 1.152(6) yes
N2 C18 1.134(8) yes
N3 C20 1.143(6) yes
N4 C21 1.148(6) yes
N5 C53 1.130(6) yes
N6 C54 1.134(6) yes
N7 C56 1.138(8) yes
N8 C57 1.134(6) yes
C1 C2 1.388(6) yes
C1 C6 1.390(7) yes
C1 C13 1.528(5) yes
C2 C3 1.373(6) yes
C3 C4 1.390(8) yes
C4 C5 1.373(6) yes
C5 C6 1.373(6) yes
C7 C8 1.384(7) yes
C7 C12 1.402(6) yes
C7 C13 1.520(7) yes
C8 C9 1.380(8) yes
C9 C10 1.378(7) yes
C10 C11 1.369(8) yes
C11 C12 1.379(7) yes
C13 C14 1.635(6) yes
C13 C16 1.537(6) yes
C14 C15 1.550(6) yes
C14 C17 1.479(6) yes
C14 C18 1.467(8) yes
C15 C16 1.437(6) yes
C15 C22 1.363(5) yes
C16 C19 1.348(7) yes
C19 C20 1.448(6) yes
C19 C21 1.431(6) yes
C22 C23 1.468(6) yes
C22 C30 1.481(6) yes
C23 C24 1.382(6) yes
C23 C28 1.405(6) yes
C24 C25 1.390(6) yes
C25 C26 1.376(6) yes
C26 C27 1.398(7) yes
C27 C28 1.374(6) yes
C30 C31 1.401(6) yes
C30 C35 1.385(7) yes
C31 C32 1.357(7) yes
C32 C33 1.398(7) yes
C33 C34 1.395(7) yes
C34 C35 1.382(7) yes
C37 C38 1.383(6) yes
C37 C42 1.388(7) yes
C37 C49 1.526(6) yes
C38 C39 1.385(6) yes
C39 C40 1.373(7) yes
C40 C41 1.375(6) yes
C41 C42 1.379(6) yes
C43 C44 1.390(7) yes
C43 C48 1.399(6) yes
C43 C49 1.528(5) yes
C44 C45 1.380(6) yes
C45 C46 1.378(7) yes
C46 C47 1.379(8) yes
C47 C48 1.382(6) yes
C49 C50 1.643(6) yes
C49 C52 1.527(7) yes
C50 C51 1.542(7) yes
C50 C53 1.467(6) yes
C50 C54 1.481(6) yes
C51 C52 1.439(6) yes
C51 C58 1.364(7) yes
C52 C55 1.359(6) yes
C55 C56 1.444(8) yes
C55 C57 1.436(6) yes
C58 C59 1.471(7) yes
C58 C66 1.475(6) yes
C59 C60 1.397(8) yes
C59 C64 1.384(6) yes
C60 C61 1.366(8) yes
C61 C62 1.393(8) yes
C62 C63 1.375(8) yes
C63 C64 1.380(7) yes
C66 C67 1.389(7) yes
C66 C71 1.397(6) yes
C67 C68 1.375(6) yes
C68 C69 1.383(6) yes
C69 C70 1.383(8) yes
C70 C71 1.379(7) yes
C73 C74 1.323(6) yes
C75 C76 1.512(5) yes
O5A C74A 1.431 yes
O5A C75A 1.195 yes
O6A C75A 1.167 yes
C73A C74A 1.323 yes
C75A C76A 1.512 yes
C2 H2 0.950 no
C3 H3 0.950 no
C5 H5 0.950 no
C6 H6 0.950 no
C8 H8 0.950 no
C9 H9 0.950 no
C11 H11 0.950 no
C12 H12 0.950 no
C24 H24 0.950 no
C25 H25 0.950 no
C27 H27 0.950 no
C28 H28 0.950 no
C29 H29A 0.980 no
C29 H29B 0.980 no
C29 H29C 0.980 no
C31 H31 0.950 no
C32 H32 0.950 no
C34 H34 0.950 no
C35 H35 0.950 no
C36 H36A 0.980 no
C36 H36B 0.980 no
C36 H36C 0.980 no
C38 H38 0.950 no
C39 H39 0.950 no
C41 H41 0.950 no
C42 H42 0.950 no
C44 H44 0.950 no
C45 H45 0.950 no
C47 H47 0.950 no
C48 H48 0.950 no
C60 H60 0.950 no
C61 H61 0.950 no
C63 H63 0.950 no
C64 H64 0.950 no
C65 H65A 0.980 no
C65 H65B 0.980 no
C65 H65C 0.980 no
C67 H67 0.950 no
C68 H68 0.950 no
C70 H70 0.950 no
C71 H71 0.950 no
C72 H72A 0.980 no
C72 H72B 0.980 no
C72 H72C 0.980 no
C73 H73A 0.980 no
C73 H73B 0.980 no
C73 H73C 0.980 no
C74 H74A 0.990 no
C74 H74B 0.990 no
C76 H76A 0.980 no
C76 H76B 0.980 no
C76 H76C 0.980 no
C73A H73D 0.980 no
C73A H73E 0.980 no
C73A H73F 0.980 no
C74A H74C 0.990 no
C74A H74D 0.990 no
C76A H76D 0.980 no
C76A H76E 0.980 no
C76A H76F 0.980 no

loop_
_geom_contact_atom_site_label_1
_geom_contact_atom_site_label_2
_geom_contact_distance
_geom_contact_publ_flag
_geom_contact_site_symmetry_2
O1 C28 3.596(5) no .
O4 C67 3.594(5) no .
O6 C74 2.608(6) no .
N1 C1 3.553(5) no .
N1 C6 3.196(6) no .
N1 C18 3.348(7) no .
N1 C31 3.367(5) no .
N2 C7 3.555(6) no .
N2 C8 3.281(6) no .
N2 C15 3.509(7) no .
N2 C17 3.342(7) no .
N2 C30 3.549(7) no .
N3 C1 3.493(6) no .
N3 C16 3.479(6) no .
N3 C21 3.456(6) no .
N4 C16 3.531(6) no .
N4 C20 3.432(6) no .
N4 C23 3.552(6) no .
N4 C24 3.377(7) no .
N5 C43 3.460(6) no .
N5 C48 3.258(5) no .
N5 C49 3.596(6) no .
N5 C54 3.319(6) no .
N5 C67 3.451(6) no .
N6 C37 3.541(5) no .
N6 C42 3.295(6) no .
N6 C51 3.507(6) no .
N6 C53 3.342(5) no .
N7 C52 3.500(7) no .
N7 C57 3.497(7) no .
N7 C59 3.362(6) no .
N7 C60 3.545(6) no .
N7 C64 3.406(6) no .
N8 C43 3.595(6) no .
N8 C52 3.441(6) no .
N8 C56 3.493(7) no .
C1 C4 2.775(6) no .
C1 C8 3.192(7) no .
C1 C12 3.566(6) no .
C1 C15 3.388(5) no .
C1 C17 2.904(6) no .
C1 C19 3.178(6) no .
C1 C20 3.096(7) no .
C2 C5 2.767(7) no .
C2 C7 2.900(6) no .
C2 C8 3.104(7) no .
C3 C6 2.744(6) no .
C6 C14 3.197(6) no .
C6 C16 3.009(5) no .
C6 C17 2.896(6) no .
C6 C19 3.378(6) no .
C6 C20 3.374(6) no .
C7 C10 2.763(7) no .
C7 C15 3.118(6) no .
C7 C18 2.880(6) no .
C7 C19 3.407(7) no .
C8 C11 2.778(7) no .
C8 C14 3.176(7) no .
C8 C18 2.940(6) no .
C9 C12 2.751(8) no .
C12 C16 2.891(7) no .
C12 C19 3.323(7) no .
C12 C20 3.388(8) no .
C13 C20 3.042(7) no .
C13 C22 3.504(5) no .
C14 C19 3.489(7) no .
C14 C30 3.052(5) no .
C14 C31 3.257(6) no .
C15 C21 3.214(7) no .
C15 C24 3.061(6) no .
C15 C31 3.046(6) no .
C15 C35 3.550(6) no .
C16 C17 3.172(6) no .
C16 C18 3.337(7) no .
C16 C23 3.288(5) no .
C16 C24 3.353(5) no .
C17 C22 3.464(6) no .
C17 C30 3.494(5) no .
C17 C31 3.059(5) no .
C18 C22 3.103(7) no .
C18 C30 3.109(6) no .
C18 C31 3.486(7) no .
C19 C22 3.488(6) no .
C19 C24 3.505(6) no .
C21 C23 3.354(6) no .
C21 C24 3.164(6) no .
C23 C26 2.785(6) no .
C23 C35 3.034(7) no .
C24 C27 2.763(6) no .
C25 C28 2.775(7) no .
C25 C29 2.809(7) no .
C27 C29 3.584(7) no .
C28 C30 2.922(6) no .
C28 C35 3.189(7) no .
C30 C33 2.781(7) no .
C31 C34 2.768(7) no .
C32 C35 2.768(7) no .
C32 C36 3.582(8) no .
C34 C36 2.779(9) no .
C37 C40 2.758(6) no .
C37 C44 2.991(6) no .
C37 C51 3.161(7) no .
C37 C54 2.869(6) no .
C37 C55 3.439(7) no .
C37 C57 3.553(7) no .
C38 C41 2.765(7) no .
C38 C52 2.912(6) no .
C38 C55 3.402(7) no .
C38 C57 3.368(6) no .
C39 C42 2.758(6) no .
C42 C43 3.203(6) no .
C42 C44 3.144(6) no .
C42 C50 3.164(7) no .
C42 C54 2.943(7) no .
C43 C46 2.784(6) no .
C43 C51 3.350(6) no .
C43 C53 2.857(6) no .
C43 C55 3.179(7) no .
C43 C57 3.173(7) no .
C44 C47 2.770(7) no .
C45 C48 2.753(7) no .
C48 C50 3.196(5) no .
C48 C51 3.592(6) no .
C48 C52 2.916(6) no .
C48 C53 2.946(5) no .
C48 C55 3.258(6) no .
C48 C57 3.395(6) no .
C49 C57 3.031(6) no .
C49 C58 3.520(7) no .
C50 C55 3.492(6) no .
C50 C66 3.104(7) no .
C50 C67 3.256(7) no .
C51 C56 3.182(6) no .
C51 C64 3.033(7) no .
C51 C67 3.028(6) no .
C51 C71 3.590(6) no .
C52 C53 3.190(6) no .
C52 C54 3.314(7) no .
C52 C59 3.197(6) no .
C52 C64 3.257(6) no .
C53 C58 3.480(7) no .
C53 C66 3.563(6) no .
C53 C67 3.096(7) no .
C54 C58 3.124(8) no .
C54 C66 3.170(8) no .
C54 C67 3.478(7) no .
C55 C58 3.449(6) no .
C55 C59 3.549(6) no .
C55 C64 3.359(6) no .
C56 C58 3.535(6) no .
C56 C59 3.198(6) no .
C56 C64 3.121(6) no .
C59 C62 2.784(7) no .
C59 C71 3.069(7) no .
C60 C63 2.762(7) no .
C60 C66 3.034(8) no .
C60 C71 3.385(8) no .
C61 C64 2.748(8) no .
C63 C65 2.795(8) no .
C66 C69 2.789(7) no .
C67 C70 2.770(6) no .
C68 C71 2.746(7) no .
C70 C72 2.824(7) no .
C73 C75 3.476(6) no .
O6A C74A 2.6082 no .
C73A C75A 3.4759 no .
Cl2 C31 3.506(5) no 1_655
Cl2 C32 3.288(6) no 1_655
Cl3 C11 3.482(5) no 2_666
Cl3 C12 3.598(5) no .
Cl3 C19 3.520(4) no .
Cl3 C20 3.571(5) no .
Cl3 C21 3.495(5) no .
O1 O3 3.516(5) no 1_545
O1 C5 3.370(7) no 2_566
O1 C72 3.361(5) no 1_445
O2 O5 3.422(6) no 2_556
O2 O5A 3.4619 no 2_556
O2 C76A 3.4946 no 2_556
O3 O1 3.516(5) no 1_565
O3 C26 3.596(6) no 1_565
O3 C29 3.597(7) no 1_565
O4 C60 3.345(7) no 2_675
O4 C61 3.396(7) no 2_675
O5 O2 3.422(6) no 2_556
O5 C36 3.538(9) no 2_556
O6 C27 3.221(6) no 1_655
O6 C28 3.476(6) no 1_655
O6 C70 3.430(6) no 1_545
N1 C38 3.525(6) no 2_566
N1 C57 3.596(6) no 2_566
N2 C34 3.286(6) no 2_556
N2 C35 3.519(6) no 2_556
N2 C65 3.252(7) no 2_566
N4 N4 3.522(5) no 2_566
N4 C15 3.218(7) no 2_566
N4 C16 3.306(6) no 2_566
N4 C19 3.336(6) no 2_566
N4 C21 3.172(6) no 2_566
N4 C22 3.544(6) no 2_566
N4 C39 3.449(6) no .
N5 N5 3.371(6) no 2_665
N5 C3 3.290(6) no 1_554
N5 C42 3.350(6) no 2_665
N5 C44 3.469(6) no 2_665
N5 C53 3.341(7) no 2_665
N6 C8 3.195(6) no 2_666
N6 C9 3.210(6) no 2_666
N6 C46 3.594(6) no 2_665
N7 N8 3.566(6) no 2_565
N7 C45 3.429(6) no 2_565
N7 C46 3.339(6) no 2_565
N8 N7 3.566(6) no 2_565
N8 C5 3.398(6) no 2_566
N8 C47 3.486(7) no 2_565
N8 C48 3.338(7) no 2_565
N8 C55 3.348(5) no 2_565
N8 C56 3.245(6) no 2_565
N8 C57 3.296(6) no 2_565
C3 N5 3.290(6) no 1_556
C3 C47 3.574(7) no 1_556
C5 O1 3.370(7) no 2_566
C5 N8 3.398(6) no 2_566
C5 C26 3.547(8) no 2_566
C5 C27 3.351(8) no 2_566
C8 N6 3.195(6) no 2_666
C9 N6 3.210(6) no 2_666
C11 Cl3 3.482(5) no 2_666
C11 C36 3.353(8) no 2_556
C12 Cl3 3.598(5) no .
C15 N4 3.218(7) no 2_566
C16 N4 3.306(6) no 2_566
C19 Cl3 3.520(4) no .
C19 N4 3.336(6) no 2_566
C20 Cl3 3.571(5) no .
C21 Cl3 3.495(5) no .
C21 N4 3.172(6) no 2_566
C21 C21 3.218(6) no 2_566
C22 N4 3.544(6) no 2_566
C26 O3 3.596(6) no 1_545
C26 C5 3.547(8) no 2_566
C26 C65 3.581(8) no 1_545
C27 O6 3.221(6) no 1_455
C27 C5 3.351(8) no 2_566
C28 O6 3.476(6) no 1_455
C29 O3 3.597(7) no 1_545
C29 C44 3.550(7) no .
C31 Cl2 3.506(5) no 1_455
C32 Cl2 3.288(6) no 1_455
C32 C63 3.475(7) no 2_566
C34 N2 3.286(6) no 2_556
C35 N2 3.519(6) no 2_556
C36 O5 3.538(9) no 2_556
C36 C11 3.353(8) no 2_556
C38 N1 3.525(6) no 2_566
C39 N4 3.449(6) no .
C42 N5 3.350(6) no 2_665
C44 N5 3.469(6) no 2_665
C44 C29 3.550(7) no .
C45 N7 3.429(6) no 2_565
C45 C68 3.537(8) no 2_665
C46 N6 3.594(6) no 2_665
C46 N7 3.339(6) no 2_565
C47 N8 3.486(7) no 2_565
C47 C3 3.574(7) no 1_554
C47 C57 3.569(7) no 2_565
C48 N8 3.338(7) no 2_565
C53 N5 3.341(7) no 2_665
C55 N8 3.348(5) no 2_565
C56 N8 3.245(6) no 2_565
C57 N1 3.596(6) no 2_566
C57 N8 3.296(6) no 2_565
C57 C47 3.569(7) no 2_565
C57 C57 3.253(6) no 2_565
C60 O4 3.345(7) no 2_675
C61 O4 3.396(7) no 2_675
C63 C32 3.475(7) no 2_566
C65 N2 3.252(7) no 2_566
C65 C26 3.581(8) no 1_565
C68 C45 3.537(8) no 2_665
C70 O6 3.430(6) no 1_565
C72 O1 3.361(5) no 1_665
O5A O2 3.4619 no 2_556
C76A O2 3.4946 no 2_556
Cl1 H3 2.8403 no .
Cl1 H5 2.7840 no .
Cl2 H9 2.7993 no .
Cl2 H11 2.7824 no .
Cl3 H39 2.8213 no .
Cl3 H41 2.7803 no .
Cl4 H45 2.7962 no .
Cl4 H47 2.8016 no .
O1 H25 2.6683 no .
O1 H27 2.4716 no .
O2 H32 2.5109 no .
O2 H34 2.6670 no .
O3 H61 2.4939 no .
O3 H63 2.6576 no .
O4 H68 2.4649 no .
O4 H70 2.6637 no .
O5 H73A 3.1941 no .
O5 H73B 2.5920 no .
O5 H73C 2.5932 no .
O5 H76A 2.4458 no .
O5 H76B 3.0072 no .
O5 H76C 2.9314 no .
O6 H76A 3.0846 no .
O6 H76B 2.5800 no .
O6 H76C 2.5803 no .
O6 H74A 2.6621 no .
O6 H74B 2.5081 no .
N1 H6 2.9226 no .
N1 H31 2.8062 no .
N2 H8 3.0397 no .
N3 H12 3.3081 no .
N4 H24 3.5103 no .
N5 H48 3.1521 no .
N5 H67 2.8485 no .
N6 H42 3.1615 no .
N8 H38 3.2054 no .
C1 H3 3.2609 no .
C1 H5 3.2739 no .
C1 H8 3.1002 no .
C2 H6 3.2351 no .
C2 H8 2.9869 no .
C3 H5 3.2612 no .
C4 H2 3.2431 no .
C4 H6 3.2183 no .
C5 H3 3.2568 no .
C6 H2 3.2388 no .
C7 H2 2.5230 no .
C7 H9 3.2527 no .
C7 H11 3.2787 no .
C8 H2 2.4748 no .
C8 H12 3.2553 no .
C9 H2 3.3059 no .
C9 H11 3.2507 no .
C10 H8 3.2459 no .
C10 H12 3.2253 no .
C11 H9 3.2464 no .
C12 H2 3.3913 no .
C12 H8 3.2605 no .
C12 H24 3.3428 no .
C13 H2 2.7097 no .
C13 H6 2.6623 no .
C13 H8 2.6728 no .
C13 H12 2.6908 no .
C14 H6 2.9943 no .
C14 H8 3.0255 no .
C14 H31 3.0865 no .
C15 H6 3.2140 no .
C15 H12 3.4672 no .
C15 H24 2.8137 no .
C15 H31 2.8931 no .
C16 H6 2.7107 no .
C16 H12 2.5303 no .
C16 H24 2.8332 no .
C17 H6 2.6262 no .
C17 H31 2.6267 no .
C18 H8 2.7174 no .
C19 H6 3.0753 no .
C19 H12 2.6449 no .
C19 H24 3.0264 no .
C20 H6 3.4086 no .
C20 H12 2.7595 no .
C21 H24 3.0272 no .
C22 H24 2.6674 no .
C22 H28 2.6263 no .
C22 H31 2.6672 no .
C22 H35 2.6442 no .
C23 H25 3.2733 no .
C23 H27 3.2743 no .
C23 H35 2.7979 no .
C24 H28 3.2503 no .
C24 H35 3.5754 no .
C25 H27 3.2628 no .
C25 H29A 2.7576 no .
C25 H29B 2.7222 no .
C26 H24 3.2399 no .
C26 H28 3.2540 no .
C26 H29A 2.6067 no .
C26 H29B 2.5546 no .
C26 H29C 3.1653 no .
C27 H25 3.2672 no .
C28 H24 3.2514 no .
C28 H35 2.9851 no .
C29 H25 2.5408 no .
C30 H28 2.6462 no .
C30 H32 3.2633 no .
C30 H34 3.2680 no .
C31 H28 3.3927 no .
C31 H35 3.2520 no .
C32 H34 3.2786 no .
C33 H31 3.2399 no .
C33 H35 3.2517 no .
C33 H36A 2.5639 no .
C33 H36B 2.5546 no .
C33 H36C 3.1532 no .
C34 H32 3.2765 no .
C34 H36A 2.6945 no .
C34 H36B 2.7008 no .
C35 H28 2.9506 no .
C35 H31 3.2492 no .
C36 H34 2.5047 no .
C37 H39 3.2652 no .
C37 H41 3.2689 no .
C37 H44 2.6430 no .
C38 H42 3.2397 no .
C38 H64 3.3256 no .
C39 H41 3.2560 no .
C40 H38 3.2325 no .
C40 H42 3.2262 no .
C41 H39 3.2555 no .
C41 H44 3.4373 no .
C42 H38 3.2416 no .
C42 H44 2.5137 no .
C43 H42 3.0549 no .
C43 H45 3.2695 no .
C43 H47 3.2868 no .
C44 H42 2.9052 no .
C44 H48 3.2432 no .
C45 H47 3.2562 no .
C46 H44 3.2387 no .
C46 H48 3.2318 no .
C47 H45 3.2536 no .
C48 H44 3.2460 no .
C49 H38 2.6979 no .
C49 H42 2.6529 no .
C49 H44 2.7464 no .
C49 H48 2.6402 no .
C50 H42 3.0269 no .
C50 H48 3.0199 no .
C50 H67 3.0459 no .
C51 H38 3.4821 no .
C51 H48 3.0815 no .
C51 H64 2.8167 no .
C51 H67 2.8659 no .
C52 H38 2.5583 no .
C52 H48 2.5709 no .
C52 H64 2.8236 no .
C53 H48 2.7876 no .
C53 H67 2.6151 no .
C54 H42 2.7970 no .
C55 H38 2.7408 no .
C55 H48 2.8754 no .
C55 H64 3.0409 no .
C56 H48 3.5961 no .
C56 H64 3.2059 no .
C57 H38 2.7435 no .
C57 H48 3.3574 no .
C58 H60 2.6322 no .
C58 H64 2.6682 no .
C58 H67 2.6477 no .
C58 H71 2.6676 no .
C59 H61 3.2595 no .
C59 H63 3.2656 no .
C59 H71 2.8277 no .
C60 H64 3.2444 no .
C60 H71 3.1821 no .
C61 H63 3.2548 no .
C62 H60 3.2485 no .
C62 H64 3.2354 no .
C62 H65A 2.6038 no .
C62 H65B 2.6096 no .
C62 H65C 3.1966 no .
C63 H61 3.2504 no .
C63 H65A 2.7086 no .
C63 H65B 2.7372 no .
C64 H60 3.2443 no .
C64 H71 3.5604 no .
C65 H63 2.4949 no .
C66 H60 2.7928 no .
C66 H68 3.2561 no .
C66 H70 3.2789 no .
C67 H60 3.5292 no .
C67 H71 3.2452 no .
C68 H70 3.2523 no .
C69 H67 3.2505 no .
C69 H71 3.2398 no .
C69 H72A 2.6670 no .
C69 H72B 2.5826 no .
C69 H72C 3.1954 no .
C70 H68 3.2485 no .
C70 H72A 2.8428 no .
C70 H72B 2.6800 no .
C71 H60 3.1938 no .
C71 H67 3.2491 no .
C72 H70 2.5355 no .
C75 H74A 2.5903 no .
C75 H74B 2.5519 no .
H2 H3 2.3183 no .
H2 H8 2.4863 no .
H5 H6 2.3169 no .
H8 H9 2.3297 no .
H11 H12 2.3297 no .
H12 H24 2.7661 no .
H24 H25 2.3343 no .
H25 H29A 2.3248 no .
H25 H29B 2.3206 no .
H25 H29C 3.5114 no .
H27 H28 2.3208 no .
H28 H35 2.9952 no .
H31 H32 2.2993 no .
H34 H35 2.3292 no .
H34 H36A 2.2649 no .
H34 H36B 2.2882 no .
H34 H36C 3.4714 no .
H38 H39 2.3364 no .
H38 H64 2.7262 no .
H41 H42 2.3292 no .
H42 H44 2.3610 no .
H44 H45 2.3227 no .
H47 H48 2.3276 no .
H60 H61 2.3085 no .
H60 H71 3.2198 no .
H63 H64 2.3217 no .
H63 H65A 2.2536 no .
H63 H65B 2.3003 no .
H63 H65C 3.4642 no .
H67 H68 2.3152 no .
H70 H71 2.3224 no .
H70 H72A 2.4361 no .
H70 H72B 2.2153 no .
H70 H72C 3.5020 no .
O5A H73D 3.1943 no .
O5A H73E 2.5924 no .
O5A H73F 2.5929 no .
O5A H76D 2.4456 no .
O5A H76E 3.0070 no .
O5A H76F 2.9316 no .
O6A H76D 3.0847 no .
O6A H76E 2.5802 no .
O6A H76F 2.5802 no .
O6A H74C 2.6622 no .
O6A H74D 2.5082 no .
C75A H74C 2.5902 no .
C75A H74D 2.5518 no .
H73A H74A 2.1466 no .
H73A H74B 2.1475 no .
H73B H74A 2.1774 no .
H73B H74B 2.6994 no .
H73C H74A 2.6994 no .
H73C H74B 2.1764 no .
H73D H74C 2.1469 no .
H73D H74D 2.1472 no .
H73E H74C 2.1771 no .
H73E H74D 2.6993 no .
H73F H74C 2.6994 no .
H73F H74D 2.1765 no .
Cl1 H48 2.9600 no 1_556
Cl1 H67 2.8951 no 1_556
Cl1 H72B 3.1119 no 2_676
Cl1 H73D 3.2726 no 2_666
Cl2 H31 3.3300 no 1_655
Cl2 H32 2.9316 no 1_655
Cl2 H39 3.5700 no 2_666
Cl2 H76E 3.5715 no .
Cl2 H76F 3.0093 no 2_656
Cl3 H11 3.5900 no .
Cl3 H11 3.4029 no 2_666
Cl3 H12 2.7450 no .
Cl3 H24 3.0245 no .
Cl3 H25 3.1787 no .
Cl4 H8 3.2791 no 1_554
Cl4 H65B 2.9018 no 2_565
Cl4 H72A 3.2590 no 2_665
O1 H5 2.4607 no 2_566
O1 H65C 3.2948 no 1_545
O1 H72A 3.3893 no 1_445
O1 H72B 3.0089 no 1_445
O1 H72C 3.1346 no 1_445
O2 H65A 3.1308 no 2_566
O2 H76A 2.9503 no 2_556
O2 H76D 2.6650 no 2_556
O2 H76E 3.3005 no 1_455
O3 H29A 2.8657 no 1_565
O3 H72A 3.2162 no 1_455
O3 H72C 3.5286 no 1_455
O3 H73C 3.4594 no 1_565
O4 H45 2.7732 no 2_665
O4 H60 2.8186 no 2_675
O4 H61 2.9063 no 2_675
O5 H36C 2.8115 no 2_556
O5 H71 3.3166 no 1_545
O6 H27 2.4900 no 1_655
O6 H28 3.0046 no 1_655
O6 H70 2.6450 no 1_545
O6 H71 3.2174 no 1_545
N1 H38 2.7003 no 2_566
N1 H39 3.4228 no 2_566
N1 H47 3.1754 no 1_556
N1 H63 3.0478 no 2_566
N1 H64 3.1421 no 2_566
N2 H34 2.5556 no 2_556
N2 H35 3.0180 no 2_556
N2 H65A 3.1640 no 2_566
N2 H65B 2.7204 no 2_566
N2 H65C 3.3630 no 2_566
N3 H11 2.8130 no 2_666
N3 H28 3.5305 no 2_566
N3 H73E 3.3493 no 2_666
N3 H74A 3.0712 no 2_666
N3 H74C 3.1964 no 2_666
N4 H6 2.7072 no 2_566
N4 H31 3.1445 no 2_566
N4 H39 2.5725 no .
N5 H3 2.4956 no 1_554
N5 H42 2.4017 no 2_665
N5 H44 3.3557 no 2_665
N6 H2 3.2557 no 2_666
N6 H8 2.7211 no 2_666
N6 H9 2.7552 no 2_666
N7 H29C 3.1530 no 2_565
N7 H45 3.5640 no 2_565
N7 H72C 3.5787 no 2_675
N8 H5 3.0678 no 2_566
N8 H29B 3.4435 no .
N8 H29C 3.3963 no .
N8 H47 3.2489 no 2_565
N8 H48 2.9558 no 2_565
C1 H47 3.2173 no 1_556
C2 H41 3.0527 no 2_666
C2 H47 3.0599 no 1_556
C3 H41 3.2237 no 2_666
C3 H42 3.5207 no 2_666
C3 H47 3.0698 no 1_556
C3 H48 3.2508 no 1_556
C3 H73A 3.5752 no 2_666
C3 H73D 3.0111 no 2_666
C3 H73E 3.5578 no 2_666
C3 H74A 3.0789 no 2_666
C4 H27 3.5740 no 2_566
C4 H47 3.2003 no 1_556
C4 H48 3.0009 no 1_556
C4 H73D 3.2724 no 2_666
C4 H74A 3.2806 no 2_666
C4 H74C 3.3429 no 2_666
C5 H27 3.0431 no 2_566
C5 H47 3.3353 no 1_556
C6 H47 3.3513 no 1_556
C9 H36B 3.4259 no 2_556
C9 H76C 3.4513 no 2_656
C9 H76F 3.1955 no 2_656
C10 H36B 2.9567 no 2_556
C10 H76F 3.2839 no 2_656
C11 H36B 2.8748 no 2_556
C11 H36C 3.0768 no 2_556
C12 H36A 3.5763 no 2_556
C12 H36B 3.2975 no 2_556
C12 H36C 3.5952 no 2_556
C17 H47 3.3903 no 1_556
C17 H63 3.3951 no 2_566
C18 H34 3.1761 no 2_556
C18 H65B 3.2942 no 2_566
C20 H11 3.5025 no 2_666
C21 H39 3.1238 no .
C23 H65C 3.5618 no 1_545
C24 H36A 3.1924 no 2_556
C24 H65C 3.4775 no 1_545
C25 H65C 3.1164 no 1_545
C26 H5 2.7740 no 2_566
C26 H65C 2.8024 no 1_545
C27 H5 2.8699 no 2_566
C27 H65C 2.8811 no 1_545
C27 H74C 3.5768 no 1_455
C28 H65C 3.2569 no 1_545
C29 H5 3.2436 no 2_566
C29 H44 3.0216 no .
C29 H72C 3.3977 no 1_445
C31 H63 3.4117 no 2_566
C32 H63 2.8594 no 2_566
C32 H65A 3.4456 no 2_566
C32 H76E 3.3606 no 1_455
C33 H63 3.3704 no 2_566
C33 H65A 3.0177 no 2_566
C33 H76B 3.3547 no 1_455
C33 H76D 3.4468 no 2_556
C33 H76E 2.9504 no 1_455
C34 H35 3.4163 no 2_556
C34 H65A 3.4047 no 2_566
C34 H76B 3.2531 no 1_455
C34 H76E 3.1096 no 1_455
C35 H34 3.5976 no 2_556
C35 H35 3.5953 no 2_556
C35 H76B 3.4442 no 1_455
C36 H11 3.3659 no 2_556
C36 H24 3.5707 no 2_556
C36 H65A 3.5909 no 2_566
C36 H73B 3.5476 no 2_556
C36 H76A 3.3355 no 2_556
C36 H76D 3.0481 no 2_556
C37 H29B 3.2379 no .
C38 H29B 3.1006 no .
C39 H25 3.3918 no .
C39 H29B 3.2203 no .
C40 H25 3.0397 no .
C40 H29B 3.4516 no .
C41 H2 3.0026 no 2_666
C41 H3 3.4342 no 2_666
C41 H25 3.5308 no .
C41 H29B 3.5764 no .
C41 H73A 3.2490 no .
C41 H73B 3.2849 no .
C42 H2 3.4239 no 2_666
C42 H3 3.3974 no 2_666
C42 H29B 3.4670 no .
C44 H29B 3.3397 no .
C44 H29C 3.0550 no .
C45 H29C 3.2852 no .
C45 H68 3.3141 no 2_665
C53 H3 3.2329 no 1_554
C53 H42 3.5191 no 2_665
C54 H9 3.4880 no 2_666
C57 H47 3.4280 no 2_565
C57 H48 3.5404 no 2_565
C60 H68 3.3159 no 2_675
C60 H73C 3.3294 no 1_565
C60 H73F 3.5115 no 1_565
C61 H29A 3.5943 no 1_565
C61 H68 3.2752 no 2_675
C61 H73C 2.8174 no 1_565
C61 H73F 3.2924 no 1_565
C62 H73C 3.1665 no 1_565
C63 H32 3.0732 no 2_566
C64 H32 3.1822 no 2_566
C65 H35 3.5758 no 1_565
C65 H72A 3.2994 no 1_455
C68 H45 2.8641 no 2_665
C68 H60 2.9028 no 2_675
C68 H61 3.3731 no 2_675
C69 H45 2.9917 no 2_665
C69 H60 2.9397 no 2_675
C70 H74B 3.4588 no 1_565
C70 H74D 2.7760 no 1_565
C71 H74B 3.3158 no 1_565
C71 H74D 2.7546 no 1_565
C73 H36C 3.3305 no 2_556
C73 H41 3.0869 no .
C74 H36C 3.4859 no 2_556
C74 H71 3.5043 no 1_545
C75 H27 3.5154 no 1_655
C75 H28 3.4308 no 1_655
C75 H70 3.4860 no 1_545
C75 H71 3.2770 no 1_545
C76 H28 3.5958 no 1_655
H2 N6 3.2557 no 2_666
H2 C41 3.0026 no 2_666
H2 C42 3.4239 no 2_666
H2 H41 2.4991 no 2_666
H2 H42 3.2729 no 2_666
H2 H47 3.4935 no 1_556
H3 N5 2.4956 no 1_556
H3 C41 3.4342 no 2_666
H3 C42 3.3974 no 2_666
H3 C53 3.2329 no 1_556
H3 H41 2.8374 no 2_666
H3 H42 2.7424 no 2_666
H3 H47 3.5237 no 1_556
H3 H48 3.2910 no 1_556
H3 H67 3.3910 no 1_556
H3 C73A 3.4402 no 2_666
H3 H73A 3.0052 no 2_666
H3 H73D 2.6609 no 2_666
H3 H73E 3.3795 no 2_666
H3 H74A 3.1082 no 2_666
H5 O1 2.4607 no 2_566
H5 N8 3.0678 no 2_566
H5 C26 2.7740 no 2_566
H5 C27 2.8699 no 2_566
H5 C29 3.2436 no 2_566
H5 H27 2.6783 no 2_566
H5 H29B 3.1573 no 2_566
H5 H29C 3.4610 no 2_566
H6 N4 2.7072 no 2_566
H8 Cl4 3.2791 no 1_556
H8 N6 2.7211 no 2_666
H9 N6 2.7552 no 2_666
H9 C54 3.4880 no 2_666
H9 H76C 2.9755 no 2_656
H9 H76F 2.8402 no 2_656
H11 Cl3 3.5900 no .
H11 Cl3 3.4029 no 2_666
H11 N3 2.8130 no 2_666
H11 C20 3.5025 no 2_666
H11 C36 3.3659 no 2_556
H11 H36B 3.1052 no 2_556
H11 H36C 2.8243 no 2_556
H12 Cl3 2.7450 no .
H24 Cl3 3.0245 no .
H24 C36 3.5707 no 2_556
H24 H36A 2.7504 no 2_556
H25 Cl3 3.1787 no .
H25 C39 3.3918 no .
H25 C40 3.0397 no .
H25 C41 3.5308 no .
H25 H39 3.5691 no .
H25 H65C 3.5876 no 1_545
H25 H73B 3.2801 no .
H27 O6 2.4900 no 1_455
H27 C4 3.5740 no 2_566
H27 C5 3.0431 no 2_566
H27 C75 3.5154 no 1_455
H27 H5 2.6783 no 2_566
H27 H65C 3.2465 no 1_545
H27 H70 3.5107 no 1_445
H27 H72B 3.2387 no 1_445
H27 O6A 3.1523 no 1_455
H27 C74A 3.5738 no 1_455
H27 H74C 2.7591 no 1_455
H27 H74D 3.5731 no 1_455
H28 O6 3.0046 no 1_455
H28 N3 3.5305 no 2_566
H28 C75 3.4308 no 1_455
H28 C76 3.5958 no 1_455
H28 O6A 3.1391 no 1_455
H28 C75A 3.5039 no 1_455
H28 H76B 2.9027 no 1_455
H28 H74C 3.5282 no 1_455
H29A O3 2.8657 no 1_545
H29A C61 3.5943 no 1_545
H29A H44 3.0483 no .
H29A H61 2.9002 no 1_545
H29A H72C 3.4669 no 1_445
H29A H73C 3.5592 no .
H29B N8 3.4435 no .
H29B C37 3.2379 no .
H29B C38 3.1006 no .
H29B C39 3.2203 no .
H29B C40 3.4516 no .
H29B C41 3.5764 no .
H29B C42 3.4670 no .
H29B C44 3.3397 no .
H29B H5 3.1573 no 2_566
H29B H38 3.4711 no .
H29B H44 2.7472 no .
H29C N7 3.1530 no 2_565
H29C N8 3.3963 no .
H29C C44 3.0550 no .
H29C C45 3.2852 no .
H29C H5 3.4610 no 2_566
H29C H44 2.7628 no .
H29C H45 3.1757 no .
H29C H72B 3.5762 no 1_445
H29C H72C 3.0255 no 1_445
H31 Cl2 3.3300 no 1_455
H31 N4 3.1445 no 2_566
H31 H39 2.9909 no 2_566
H31 H63 3.5950 no 2_566
H32 Cl2 2.9316 no 1_455
H32 C63 3.0732 no 2_566
H32 C64 3.1822 no 2_566
H32 H63 2.6679 no 2_566
H32 H64 2.8816 no 2_566
H32 H76F 3.5710 no 2_556
H34 N2 2.5556 no 2_556
H34 C18 3.1761 no 2_556
H34 C35 3.5976 no 2_556
H34 H35 3.1493 no 2_556
H34 H76B 3.5735 no 1_455
H34 H76E 3.3694 no 1_455
H35 N2 3.0180 no 2_556
H35 C34 3.4163 no 2_556
H35 C35 3.5953 no 2_556
H35 C65 3.5758 no 1_545
H35 H34 3.1493 no 2_556
H35 H35 3.4767 no 2_556
H35 H65A 3.2535 no 1_545
H35 H65C 3.1005 no 1_545
H36A C12 3.5763 no 2_556
H36A C24 3.1924 no 2_556
H36A H24 2.7504 no 2_556
H36A H65A 3.0814 no 2_566
H36B C9 3.4259 no 2_556
H36B C10 2.9567 no 2_556
H36B C11 2.8748 no 2_556
H36B C12 3.2975 no 2_556
H36B H11 3.1052 no 2_556
H36B C76A 3.5674 no 1_455
H36B H76A 3.3296 no 2_556
H36B H76D 2.9428 no 2_556
H36B H76E 3.0687 no 1_455
H36B H76F 3.1628 no 1_455
H36C O5 2.8115 no 2_556
H36C C11 3.0768 no 2_556
H36C C12 3.5952 no 2_556
H36C C73 3.3305 no 2_556
H36C C74 3.4859 no 2_556
H36C H11 2.8243 no 2_556
H36C O5A 3.0181 no 2_556
H36C H73B 2.7210 no 2_556
H36C H73C 3.3676 no 2_556
H36C H76A 3.1235 no 2_556
H36C H73E 3.1846 no 2_556
H36C H73F 3.5465 no 2_556
H36C H76D 2.9776 no 2_556
H38 N1 2.7003 no 2_566
H38 H29B 3.4711 no .
H39 Cl2 3.5700 no 2_666
H39 N1 3.4228 no 2_566
H39 N4 2.5725 no .
H39 C21 3.1238 no .
H39 H25 3.5691 no .
H39 H31 2.9909 no 2_566
H41 C2 3.0527 no 2_666
H41 C3 3.2237 no 2_666
H41 C73 3.0869 no .
H41 H2 2.4991 no 2_666
H41 H3 2.8374 no 2_666
H41 C73A 3.4836 no .
H41 H73A 2.6659 no .
H41 H73B 2.6612 no .
H41 H73D 3.3600 no .
H41 H73E 2.7867 no .
H41 H74A 3.3682 no .
H42 N5 2.4017 no 2_665
H42 C3 3.5207 no 2_666
H42 C53 3.5191 no 2_665
H42 H2 3.2729 no 2_666
H42 H3 2.7424 no 2_666
H42 H73A 3.4776 no .
H44 N5 3.3557 no 2_665
H44 C29 3.0216 no .
H44 H29A 3.0483 no .
H44 H29B 2.7472 no .
H44 H29C 2.7628 no .
H44 H68 3.3872 no 2_665
H45 O4 2.7732 no 2_665
H45 N7 3.5640 no 2_565
H45 C68 2.8641 no 2_665
H45 C69 2.9917 no 2_665
H45 H29C 3.1757 no .
H45 H68 2.6118 no 2_665
H47 N1 3.1754 no 1_554
H47 N8 3.2489 no 2_565
H47 C1 3.2173 no 1_554
H47 C2 3.0599 no 1_554
H47 C3 3.0698 no 1_554
H47 C4 3.2003 no 1_554
H47 C5 3.3353 no 1_554
H47 C6 3.3513 no 1_554
H47 C17 3.3903 no 1_554
H47 C57 3.4280 no 2_565
H47 H2 3.4935 no 1_554
H47 H3 3.5237 no 1_554
H48 Cl1 2.9600 no 1_554
H48 N8 2.9558 no 2_565
H48 C3 3.2508 no 1_554
H48 C4 3.0009 no 1_554
H48 C57 3.5404 no 2_565
H48 H3 3.2910 no 1_554
H60 O4 2.8186 no 2_675
H60 C68 2.9028 no 2_675
H60 C69 2.9397 no 2_675
H60 H68 2.7287 no 2_675
H61 O4 2.9063 no 2_675
H61 C68 3.3731 no 2_675
H61 H29A 2.9002 no 1_565
H61 H68 2.6571 no 2_675
H61 H73A 3.5493 no 1_565
H61 H73C 2.8007 no 1_565
H61 H73F 3.3159 no 1_565
H63 N1 3.0478 no 2_566
H63 C17 3.3951 no 2_566
H63 C31 3.4117 no 2_566
H63 C32 2.8594 no 2_566
H63 C33 3.3704 no 2_566
H63 H31 3.5950 no 2_566
H63 H32 2.6679 no 2_566
H64 N1 3.1421 no 2_566
H64 H32 2.8816 no 2_566
H65A O2 3.1308 no 2_566
H65A N2 3.1640 no 2_566
H65A C32 3.4456 no 2_566
H65A C33 3.0177 no 2_566
H65A C34 3.4047 no 2_566
H65A C36 3.5909 no 2_566
H65A H35 3.2535 no 1_565
H65A H36A 3.0814 no 2_566
H65B Cl4 2.9018 no 2_565
H65B N2 2.7204 no 2_566
H65B C18 3.2942 no 2_566
H65B H72A 3.0571 no 1_455
H65C O1 3.2948 no 1_565
H65C N2 3.3630 no 2_566
H65C C23 3.5618 no 1_565
H65C C24 3.4775 no 1_565
H65C C25 3.1164 no 1_565
H65C C26 2.8024 no 1_565
H65C C27 2.8811 no 1_565
H65C C28 3.2569 no 1_565
H65C H25 3.5876 no 1_565
H65C H27 3.2465 no 1_565
H65C H35 3.1005 no 1_565
H65C H72A 3.1087 no 1_455
H67 Cl1 2.8951 no 1_554
H67 H3 3.3910 no 1_554
H67 H73D 3.2763 no 2_665
H68 C45 3.3141 no 2_665
H68 C60 3.3159 no 2_675
H68 C61 3.2752 no 2_675
H68 H44 3.3872 no 2_665
H68 H45 2.6118 no 2_665
H68 H60 2.7287 no 2_675
H68 H61 2.6571 no 2_675
H68 H73A 3.1211 no 2_665
H68 H73C 3.5316 no 2_665
H68 H73D 3.4193 no 2_665
H68 H73F 3.5514 no 2_665
H70 O6 2.6450 no 1_565
H70 C75 3.4860 no 1_565
H70 H27 3.5107 no 1_665
H70 O6A 2.9429 no 1_565
H70 C74A 3.2148 no 1_565
H70 H74B 3.1164 no 1_565
H70 H74C 3.3481 no 1_565
H70 H74D 2.3150 no 1_565
H71 O5 3.3166 no 1_565
H71 O6 3.2174 no 1_565
H71 C74 3.5043 no 1_565
H71 C75 3.2770 no 1_565
H71 O5A 3.2500 no 1_565
H71 O6A 3.2253 no 1_565
H71 C74A 3.0724 no 1_565
H71 C75A 3.3877 no 1_565
H71 H76C 3.5872 no 1_565
H71 H73F 3.3580 no 1_565
H71 H74B 2.8324 no 1_565
H71 H74D 2.2582 no 1_565
H72A Cl4 3.2590 no 2_665
H72A O1 3.3893 no 1_665
H72A O3 3.2162 no 1_655
H72A C65 3.2994 no 1_655
H72A H65B 3.0571 no 1_655
H72A H65C 3.1087 no 1_655
H72B Cl1 3.1119 no 2_676
H72B O1 3.0089 no 1_665
H72B H27 3.2387 no 1_665
H72B H29C 3.5762 no 1_665
H72C O1 3.1346 no 1_665
H72C O3 3.5286 no 1_655
H72C N7 3.5787 no 2_675
H72C C29 3.3977 no 1_665
H72C H29A 3.4669 no 1_665
H72C H29C 3.0255 no 1_665
O5A H36C 3.0181 no 2_556
O5A H71 3.2500 no 1_545
O6A H27 3.1523 no 1_655
O6A H28 3.1391 no 1_655
O6A H70 2.9429 no 1_545
O6A H71 3.2253 no 1_545
C73A H3 3.4402 no 2_666
C73A H41 3.4836 no .
C74A H27 3.5738 no 1_655
C74A H70 3.2148 no 1_545
C74A H71 3.0724 no 1_545
C75A H28 3.5039 no 1_655
C75A H71 3.3877 no 1_545
C76A H36B 3.5674 no 1_655
C76A H76D 3.0853 no 2_656
C76A H76E 3.4997 no 2_656
H73A C3 3.5752 no 2_666
H73A C41 3.2490 no .
H73A H3 3.0052 no 2_666
H73A H41 2.6659 no .
H73A H42 3.4776 no .
H73A H61 3.5493 no 1_545
H73A H68 3.1211 no 2_665
H73B C36 3.5476 no 2_556
H73B C41 3.2849 no .
H73B H25 3.2801 no .
H73B H36C 2.7210 no 2_556
H73B H41 2.6612 no .
H73C O3 3.4594 no 1_545
H73C C60 3.3294 no 1_545
H73C C61 2.8174 no 1_545
H73C C62 3.1665 no 1_545
H73C H29A 3.5592 no .
H73C H36C 3.3676 no 2_556
H73C H61 2.8007 no 1_545
H73C H68 3.5316 no 2_665
H76A O2 2.9503 no 2_556
H76A C36 3.3355 no 2_556
H76A H36B 3.3296 no 2_556
H76A H36C 3.1235 no 2_556
H76B C33 3.3547 no 1_655
H76B C34 3.2531 no 1_655
H76B C35 3.4442 no 1_655
H76B H28 2.9027 no 1_655
H76B H34 3.5735 no 1_655
H76C C9 3.4513 no 2_656
H76C H9 2.9755 no 2_656
H76C H71 3.5872 no 1_545
H73D Cl1 3.2726 no 2_666
H73D C3 3.0111 no 2_666
H73D C4 3.2724 no 2_666
H73D H3 2.6609 no 2_666
H73D H41 3.3600 no .
H73D H67 3.2763 no 2_665
H73D H68 3.4193 no 2_665
H73E N3 3.3493 no 2_666
H73E C3 3.5578 no 2_666
H73E H3 3.3795 no 2_666
H73E H36C 3.1846 no 2_556
H73E H41 2.7867 no .
H73F C60 3.5115 no 1_545
H73F C61 3.2924 no 1_545
H73F H36C 3.5465 no 2_556
H73F H61 3.3159 no 1_545
H73F H68 3.5514 no 2_665
H73F H71 3.3580 no 1_545
H76D O2 2.6650 no 2_556
H76D C33 3.4468 no 2_556
H76D C36 3.0481 no 2_556
H76D H36B 2.9428 no 2_556
H76D H36C 2.9776 no 2_556
H76D C76A 3.0853 no 2_656
H76D H76D 2.8032 no 2_656
H76D H76E 2.8329 no 2_656
H76D H76F 3.1032 no 2_656
H76E Cl2 3.5715 no .
H76E O2 3.3005 no 1_655
H76E C32 3.3606 no 1_655
H76E C33 2.9504 no 1_655
H76E C34 3.1096 no 1_655
H76E H34 3.3694 no 1_655
H76E H36B 3.0687 no 1_655
H76E C76A 3.4997 no 2_656
H76E H76D 2.8329 no 2_656
H76E H76F 3.5155 no 2_656
H76F Cl2 3.0093 no 2_656
H76F C9 3.1955 no 2_656
H76F C10 3.2839 no 2_656
H76F H9 2.8402 no 2_656
H76F H32 3.5710 no 2_556
H76F H36B 3.1628 no 1_655
H76F H76D 3.1032 no 2_656
H76F H76E 3.5155 no 2_656
H74A N3 3.0712 no 2_666
H74A C3 3.0789 no 2_666
H74A C4 3.2806 no 2_666
H74A H3 3.1082 no 2_666
H74A H41 3.3682 no .
H74B C70 3.4588 no 1_545
H74B C71 3.3158 no 1_545
H74B H70 3.1164 no 1_545
H74B H71 2.8324 no 1_545
H74C N3 3.1964 no 2_666
H74C C4 3.3429 no 2_666
H74C C27 3.5768 no 1_655
H74C H27 2.7591 no 1_655
H74C H28 3.5282 no 1_655
H74C H70 3.3481 no 1_545
H74D C70 2.7760 no 1_545
H74D C71 2.7546 no 1_545
H74D H27 3.5731 no 1_655
H74D H70 2.3150 no 1_545
H74D H71 2.2582 no 1_545

loop_
_geom_torsion_atom_site_label_1
_geom_torsion_atom_site_label_2
_geom_torsion_atom_site_label_3
_geom_torsion_atom_site_label_4
_geom_torsion
_geom_torsion_publ_flag
C29 O1 C26 C25 -5.5(7) no
C29 O1 C26 C27 177.2(4) no
C36 O2 C33 C32 177.1(5) no
C36 O2 C33 C34 -2.0(8) no
C65 O3 C62 C61 179.7(3) no
C65 O3 C62 C63 -1.5(6) no
C72 O4 C69 C68 179.4(4) no
C72 O4 C69 C70 0.1(8) no
C74 O5 C75 O6 -7.1(5) no
C74 O5 C75 C76 -179.0(3) no
C75 O5 C74 C73 176.4(3) no
C2 C1 C6 C5 -2.2(6) no
C6 C1 C2 C3 0.0(6) no
C2 C1 C13 C7 -6.7(6) no
C2 C1 C13 C14 123.7(4) no
C2 C1 C13 C16 -138.9(4) no
C13 C1 C2 C3 180.0(4) no
C6 C1 C13 C7 173.2(4) no
C6 C1 C13 C14 -56.4(5) no
C6 C1 C13 C16 41.0(5) no
C13 C1 C6 C5 177.9(3) no
C1 C2 C3 C4 1.3(7) no
C2 C3 C4 Cl1 178.9(4) no
C2 C3 C4 C5 -0.6(7) no
Cl1 C4 C5 C6 179.0(3) no
C3 C4 C5 C6 -1.5(7) no
C4 C5 C6 C1 2.9(7) no
C8 C7 C12 C11 0.3(6) no
C12 C7 C8 C9 -0.0(6) no
C8 C7 C13 C1 67.6(5) no
C8 C7 C13 C14 -64.8(4) no
C8 C7 C13 C16 -159.4(3) no
C13 C7 C8 C9 -177.4(3) no
C12 C7 C13 C1 -109.7(4) no
C12 C7 C13 C14 117.9(4) no
C12 C7 C13 C16 23.3(5) no
C13 C7 C12 C11 177.6(3) no
C7 C8 C9 C10 0.4(6) no
C8 C9 C10 Cl2 179.0(3) no
C8 C9 C10 C11 -1.0(7) no
Cl2 C10 C11 C12 -178.7(3) no
C9 C10 C11 C12 1.3(7) no
C10 C11 C12 C7 -0.9(6) no
C1 C13 C14 C15 124.7(4) no
C1 C13 C14 C17 6.3(6) no
C1 C13 C14 C18 -120.8(4) no
C1 C13 C16 C15 -126.2(3) no
C1 C13 C16 C19 47.7(6) no
C7 C13 C14 C15 -103.6(3) no
C7 C13 C14 C17 138.1(3) no
C7 C13 C14 C18 11.0(5) no
C7 C13 C16 C15 101.0(3) no
C7 C13 C16 C19 -85.1(5) no
C14 C13 C16 C15 -10.2(3) no
C14 C13 C16 C19 163.7(4) no
C16 C13 C14 C15 9.5(3) no
C16 C13 C14 C17 -108.9(4) no
C16 C13 C14 C18 124.1(3) no
C13 C14 C15 C16 -10.1(3) no
C13 C14 C15 C22 160.3(4) no
C17 C14 C15 C16 105.3(4) no
C17 C14 C15 C22 -84.3(5) no
C18 C14 C15 C16 -128.7(4) no
C18 C14 C15 C22 41.7(6) no
C14 C15 C16 C13 10.8(3) no
C14 C15 C16 C19 -162.1(5) no
C14 C15 C22 C23 -154.2(4) no
C14 C15 C22 C30 20.5(7) no
C16 C15 C22 C23 11.1(10) no
C16 C15 C22 C30 -174.2(5) no
C22 C15 C16 C13 -157.7(6) no
C22 C15 C16 C19 29.4(10) no
C13 C16 C19 C20 3.5(7) no
C13 C16 C19 C21 -175.5(4) no
C15 C16 C19 C20 174.5(4) no
C15 C16 C19 C21 -4.6(8) no
C15 C22 C23 C24 35.7(7) no
C15 C22 C23 C28 -150.5(4) no
C15 C22 C30 C31 52.5(6) no
C15 C22 C30 C35 -126.4(4) no
C23 C22 C30 C31 -132.4(4) no
C23 C22 C30 C35 48.6(6) no
C30 C22 C23 C24 -139.0(4) no
C30 C22 C23 C28 34.8(6) no
C22 C23 C24 C25 174.1(4) no
C22 C23 C28 C27 -175.1(4) no
C24 C23 C28 C27 -1.0(7) no
C28 C23 C24 C25 0.2(7) no
C23 C24 C25 C26 0.9(7) no
C24 C25 C26 O1 -178.3(4) no
C24 C25 C26 C27 -1.2(7) no
O1 C26 C27 C28 177.8(4) no
C25 C26 C27 C28 0.4(7) no
C26 C27 C28 C23 0.7(7) no
C22 C30 C31 C32 -176.7(4) no
C22 C30 C35 C34 175.9(4) no
C31 C30 C35 C34 -3.1(7) no
C35 C30 C31 C32 2.3(7) no
C30 C31 C32 C33 0.4(7) no
C31 C32 C33 O2 178.6(4) no
C31 C32 C33 C34 -2.3(7) no
O2 C33 C34 C35 -179.5(4) no
C32 C33 C34 C35 1.5(7) no
C33 C34 C35 C30 1.2(7) no
C38 C37 C42 C41 0.3(6) no
C42 C37 C38 C39 -0.1(5) no
C38 C37 C49 C43 -116.0(4) no
C38 C37 C49 C50 112.9(4) no
C38 C37 C49 C52 18.8(5) no
C49 C37 C38 C39 -178.3(3) no
C42 C37 C49 C43 65.8(4) no
C42 C37 C49 C50 -65.3(5) no
C42 C37 C49 C52 -159.5(3) no
C49 C37 C42 C41 178.5(3) no
C37 C38 C39 C40 0.3(6) no
C38 C39 C40 Cl3 179.2(3) no
C38 C39 C40 C41 -0.6(6) no
Cl3 C40 C41 C42 -179.0(3) no
C39 C40 C41 C42 0.8(6) no
C40 C41 C42 C37 -0.6(6) no
C44 C43 C48 C47 -1.6(6) no
C48 C43 C44 C45 1.1(6) no
C44 C43 C49 C37 -11.7(6) no
C44 C43 C49 C50 117.8(4) no
C44 C43 C49 C52 -146.5(4) no
C49 C43 C44 C45 -178.9(3) no
C48 C43 C49 C37 168.3(3) no
C48 C43 C49 C50 -62.2(5) no
C48 C43 C49 C52 33.5(5) no
C49 C43 C48 C47 178.4(3) no
C43 C44 C45 C46 0.6(6) no
C44 C45 C46 Cl4 178.3(3) no
C44 C45 C46 C47 -1.8(7) no
Cl4 C46 C47 C48 -178.8(3) no
C45 C46 C47 C48 1.3(6) no
C46 C47 C48 C43 0.4(6) no
C37 C49 C50 C51 -106.7(3) no
C37 C49 C50 C53 133.7(4) no
C37 C49 C50 C54 7.3(5) no
C37 C49 C52 C51 102.6(3) no
C37 C49 C52 C55 -86.1(4) no
C43 C49 C50 C51 121.1(4) no
C43 C49 C50 C53 1.5(5) no
C43 C49 C50 C54 -125.0(4) no
C43 C49 C52 C51 -121.6(3) no
C43 C49 C52 C55 49.6(5) no
C50 C49 C52 C51 -7.6(2) no
C50 C49 C52 C55 163.7(4) no
C52 C49 C50 C51 7.1(2) no
C52 C49 C50 C53 -112.5(3) no
C52 C49 C50 C54 121.0(3) no
C49 C50 C51 C52 -7.5(2) no
C49 C50 C51 C58 161.4(4) no
C53 C50 C51 C52 107.9(3) no
C53 C50 C51 C58 -83.2(5) no
C54 C50 C51 C52 -126.1(3) no
C54 C50 C51 C58 42.8(6) no
C50 C51 C52 C49 8.1(3) no
C50 C51 C52 C55 -162.1(4) no
C50 C51 C58 C59 -155.2(4) no
C50 C51 C58 C66 19.2(7) no
C52 C51 C58 C59 8.4(8) no
C52 C51 C58 C66 -177.2(4) no
C58 C51 C52 C49 -159.3(5) no
C58 C51 C52 C55 30.5(8) no
C49 C52 C55 C56 -165.1(3) no
C49 C52 C55 C57 12.2(6) no
C51 C52 C55 C56 2.3(7) no
C51 C52 C55 C57 179.6(4) no
C51 C58 C59 C60 -139.1(4) no
C51 C58 C59 C64 40.6(6) no
C51 C58 C66 C67 49.6(7) no
C51 C58 C66 C71 -128.5(5) no
C59 C58 C66 C67 -135.9(4) no
C59 C58 C66 C71 46.0(7) no
C66 C58 C59 C60 46.4(5) no
C66 C58 C59 C64 -133.9(4) no
C58 C59 C60 C61 178.3(3) no
C58 C59 C64 C63 179.9(3) no
C60 C59 C64 C63 -0.3(6) no
C64 C59 C60 C61 -1.4(6) no
C59 C60 C61 C62 2.0(7) no
C60 C61 C62 O3 178.0(4) no
C60 C61 C62 C63 -0.8(7) no
O3 C62 C63 C64 -179.6(3) no
C61 C62 C63 C64 -0.9(6) no
C62 C63 C64 C59 1.5(6) no
C58 C66 C67 C68 -175.3(4) no
C58 C66 C71 C70 175.4(5) no
C67 C66 C71 C70 -2.7(8) no
C71 C66 C67 C68 2.9(8) no
C66 C67 C68 C69 -0.1(8) no
C67 C68 C69 O4 177.7(5) no
C67 C68 C69 C70 -2.8(8) no
O4 C69 C70 C71 -177.7(5) no
C68 C69 C70 C71 3.0(9) no
C69 C70 C71 C66 -0.2(9) no
C74A O5A C75A O6A -7.1 no
C74A O5A C75A C76A -179.0 no
C75A O5A C74A C73A 176.4 no
